data_4338370
loop_
_publ_author_name
'Shavaleev, Nail M.'
'Eliseeva, Svetlana V.'
'Scopelliti, Rosario'
'B\"unzli, Jean-Claude G'

_publ_section_title
;
 Tridentate benzimidazole-pyridine-tetrazolates as sensitizers of europium
 luminescence.
;
_journal_issue 10
_journal_name_full 'Inorganic chemistry'
_journal_page_first 5171
_journal_page_last 5178
_journal_paper_doi 10.1021/ic500267b
_journal_volume 53
_journal_year 2014
_chemical_formula_moiety 'C42 H30 Eu N21, 9/4(C2 H6 O)'
_chemical_formula_sum 'C46.5 H43.5 Eu N21 O2.25'
_chemical_formula_weight 1084.48
_chemical_name_systematic
; 
 ? 
;
_space_group_IT_number 2
_symmetry_cell_setting triclinic
_symmetry_space_group_name_Hall '-P 1'
_symmetry_space_group_name_H-M 'P -1'
_atom_sites_solution_hydrogens geom
_atom_sites_solution_primary direct
_atom_sites_solution_secondary difmap
_audit_creation_method SHELXL-97
_cell_angle_alpha 95.485(5)
_cell_angle_beta 92.478(5)
_cell_angle_gamma 95.996(6)
_cell_formula_units_Z 4
_cell_length_a 11.6487(8)
_cell_length_b 18.3199(12)
_cell_length_c 21.8276(13)
_cell_measurement_reflns_used 7980
_cell_measurement_temperature 140(2)
_cell_measurement_theta_max 27.4177
_cell_measurement_theta_min 2.7328
_cell_volume 4604.7(5)
_computing_cell_refinement
; 
CrysAlisPro, Oxford Diffraction Ltd., 
Version 1.171.33.41 (release 06-05-2009 CrysAlis171 .NET) 
(compiled May  6 2009,17:20:42) 
;
_computing_data_collection
; 
CrysAlisPro, Oxford Diffraction Ltd., 
Version 1.171.33.41 (release 06-05-2009 CrysAlis171 .NET) 
(compiled May  6 2009,17:20:42) 
;
_computing_data_reduction
; 
CrysAlisPro, Oxford Diffraction Ltd., 
Version 1.171.33.41 (release 06-05-2009 CrysAlis171 .NET) 
(compiled May  6 2009,17:20:42) 
;
_computing_molecular_graphics 'Bruker SHELXTL'
_computing_publication_material 'Bruker SHELXTL'
_computing_structure_refinement 'SHELXL-97 (Sheldrick, 1997)'
_computing_structure_solution 'SHELXS-97 (Sheldrick, 1990)'
_diffrn_ambient_temperature 140(2)
_diffrn_detector_area_resol_mean 8.2812
_diffrn_measured_fraction_theta_full 0.992
_diffrn_measured_fraction_theta_max 0.992
_diffrn_measurement_device_type 'Oxford Diffraction, KM4/Sapphire CCD'
_diffrn_measurement_method 'phi and omega scans'
_diffrn_radiation_monochromator graphite
_diffrn_radiation_source 'fine-focus sealed tube'
_diffrn_radiation_type MoK\a
_diffrn_radiation_wavelength 0.71073
_diffrn_reflns_av_R_equivalents 0.1161
_diffrn_reflns_av_sigmaI/netI 0.2255
_diffrn_reflns_limit_h_max 14
_diffrn_reflns_limit_h_min -14
_diffrn_reflns_limit_k_max 22
_diffrn_reflns_limit_k_min -22
_diffrn_reflns_limit_l_max 26
_diffrn_reflns_limit_l_min -26
_diffrn_reflns_number 34652
_diffrn_reflns_theta_full 26.02
_diffrn_reflns_theta_max 26.02
_diffrn_reflns_theta_min 2.74
_exptl_absorpt_coefficient_mu 1.429
_exptl_absorpt_correction_T_max 1.00000
_exptl_absorpt_correction_T_min 0.95075
_exptl_absorpt_correction_type multi-scan
_exptl_absorpt_process_details
; 
CrysAlisPro, Oxford Diffraction Ltd., 
Version 1.171.33.41 (release 06-05-2009 CrysAlis171 .NET) 
(compiled May  6 2009,17:20:42) 
Empirical absorption correction using spherical harmonics, 
 implemented in SCALE3 ABSPACK scaling algorithm. 
;
_exptl_crystal_colour colourless
_exptl_crystal_density_diffrn 1.564
_exptl_crystal_density_method 'not measured'
_exptl_crystal_description prismatic
_exptl_crystal_F_000 2202
_exptl_crystal_size_max 0.22
_exptl_crystal_size_mid 0.18
_exptl_crystal_size_min 0.12
_refine_diff_density_max 1.397
_refine_diff_density_min -1.396
_refine_diff_density_rms 0.178
_refine_ls_extinction_method none
_refine_ls_goodness_of_fit_ref 0.995
_refine_ls_hydrogen_treatment constr
_refine_ls_matrix_type full
_refine_ls_number_parameters 1288
_refine_ls_number_reflns 17998
_refine_ls_number_restraints 138
_refine_ls_restrained_S_all 0.999
_refine_ls_R_factor_all 0.1804
_refine_ls_R_factor_gt 0.0883
_refine_ls_shift/su_max 0.001
_refine_ls_shift/su_mean 0.000
_refine_ls_structure_factor_coef Fsqd
_refine_ls_weighting_details 'calc w=1/[\s^2^(Fo^2^)+(0.0612P)^2^+0.0000P] where P=(Fo^2^+2Fc^2^)/3'
_refine_ls_weighting_scheme calc
_refine_ls_wR_factor_gt 0.1413
_refine_ls_wR_factor_ref 0.1662
_reflns_number_gt 9503
_reflns_number_total 17998
_reflns_threshold_expression >2sigma(I)
_cod_data_source_file ic500267b_si_002.cif
_cod_data_source_block ns76
_cod_depositor_comments
;
The following automatic conversions were performed:

'_symmetry_cell_setting' value 'Triclinic' changed to 'triclinic'
according to
/usr/data/users/saulius/crontab/automatic-downloads/rss-feeds/ACS/lib/dictionaries/cif_core.dic
dictionary named 'cif_core.dic' version 2.4.2 from 2011-04-26.

Automatic conversion script
Id: cif_fix_values 2281 2013-09-26 08:29:07Z andrius 

 Adding full bibliography for 4338369--4338370.cif.
;
_cod_original_formula_sum 'C46.50 H43.50 Eu N21 O2.25'
_cod_database_code 4338370

loop_
_symmetry_equiv_pos_as_xyz
'x, y, z'
'-x, -y, -z'

loop_
_atom_site_label
_atom_site_type_symbol
_atom_site_fract_x
_atom_site_fract_y
_atom_site_fract_z
_atom_site_U_iso_or_equiv
_atom_site_adp_type
_atom_site_occupancy
_atom_site_symmetry_multiplicity
_atom_site_calc_flag
_atom_site_refinement_flags
Eu1 Eu 0.06041(4) 0.15524(3) 0.71865(2) 0.01257(15) Uani 1 1 d .
N1 N -0.0250(7) 0.2712(5) 0.7482(4) 0.022(2) Uani 1 1 d .
N2 N -0.0109(7) 0.3245(4) 0.7967(4) 0.024(2) Uani 1 1 d .
N3 N -0.0855(8) 0.3732(5) 0.7898(4) 0.031(2) Uani 1 1 d .
N4 N -0.1507(7) 0.3526(5) 0.7362(4) 0.026(2) Uani 1 1 d .
N5 N -0.1086(7) 0.1817(5) 0.6448(4) 0.021(2) Uani 1 1 d .
N6 N -0.0044(7) 0.0581(4) 0.6279(4) 0.0169(19) Uani 1 1 d .
N7 N -0.1273(7) 0.0079(5) 0.5508(4) 0.022(2) Uani 1 1 d .
N8 N -0.1280(7) 0.0911(4) 0.7458(4) 0.019(2) Uani 1 1 d .
N9 N -0.2200(7) 0.0552(5) 0.7135(4) 0.024(2) Uani 1 1 d .
N10 N -0.3096(7) 0.0529(5) 0.7477(4) 0.028(2) Uani 1 1 d .
N11 N -0.2793(7) 0.0899(5) 0.8040(5) 0.032(2) Uani 1 1 d .
N12 N 0.0201(6) 0.1674(4) 0.8331(4) 0.0148(18) Uani 1 1 d .
N13 N 0.2279(6) 0.2307(4) 0.7937(4) 0.0115(18) Uani 1 1 d U
N14 N 0.3186(7) 0.2104(4) 0.8825(4) 0.020(2) Uani 1 1 d .
N15 N 0.1350(7) 0.2256(5) 0.6321(4) 0.024(2) Uani 1 1 d .
N16 N 0.0939(8) 0.2773(5) 0.5995(5) 0.038(3) Uani 1 1 d .
N17 N 0.1634(9) 0.2879(6) 0.5550(5) 0.045(3) Uani 1 1 d .
N18 N 0.2509(8) 0.2457(6) 0.5569(4) 0.037(3) Uani 1 1 d .
N19 N 0.2604(6) 0.1253(4) 0.6786(4) 0.0153(19) Uani 1 1 d .
N20 N 0.1615(6) 0.0532(4) 0.7707(3) 0.0108(18) Uani 1 1 d .
N21 N 0.3327(6) 0.0325(4) 0.8125(4) 0.0156(19) Uani 1 1 d .
C1 C -0.1104(8) 0.2915(6) 0.7130(5) 0.019(2) Uani 1 1 d .
C2 C -0.1551(8) 0.2456(6) 0.6563(5) 0.024(3) Uani 1 1 d .
C3 C -0.2404(9) 0.2670(7) 0.6172(6) 0.033(3) Uani 1 1 d .
H3 H -0.2727 0.3120 0.6267 0.040 Uiso 1 1 calc R
C4 C -0.2764(10) 0.2219(8) 0.5650(6) 0.047(4) Uani 1 1 d .
H4 H -0.3339 0.2355 0.5374 0.057 Uiso 1 1 calc R
C5 C -0.2288(10) 0.1562(7) 0.5525(6) 0.037(3) Uani 1 1 d .
H5 H -0.2518 0.1247 0.5159 0.044 Uiso 1 1 calc R
C6 C -0.1462(9) 0.1373(6) 0.5948(5) 0.022(3) Uani 1 1 d .
C7 C -0.0935(8) 0.0688(6) 0.5905(4) 0.017(2) Uani 1 1 d .
C8 C -0.0577(8) -0.0456(5) 0.5632(5) 0.019(2) Uani 1 1 d U
C9 C -0.0541(9) -0.1166(6) 0.5356(5) 0.028(3) Uani 1 1 d .
H9 H -0.1051 -0.1367 0.5016 0.034 Uiso 1 1 calc R
C10 C 0.0274(10) -0.1566(6) 0.5601(5) 0.030(3) Uani 1 1 d .
H10 H 0.0331 -0.2054 0.5423 0.035 Uiso 1 1 calc R
C11 C 0.1028(9) -0.1269(6) 0.6109(5) 0.030(3) Uani 1 1 d .
H11 H 0.1562 -0.1567 0.6273 0.036 Uiso 1 1 calc R
C12 C 0.1005(9) -0.0544(5) 0.6376(5) 0.022(3) Uani 1 1 d .
H12 H 0.1522 -0.0339 0.6712 0.027 Uiso 1 1 calc R
C13 C 0.0178(8) -0.0134(6) 0.6121(5) 0.020(3) Uani 1 1 d .
C14 C -0.2236(10) -0.0067(7) 0.5039(5) 0.044(3) Uani 1 1 d .
H14A H -0.2065 0.0224 0.4693 0.066 Uiso 1 1 calc R
H14B H -0.2947 0.0072 0.5221 0.066 Uiso 1 1 calc R
H14C H -0.2337 -0.0593 0.4891 0.066 Uiso 1 1 calc R
C15 C -0.1669(8) 0.1129(5) 0.8008(5) 0.015(2) Uani 1 1 d .
C16 C -0.0894(8) 0.1507(5) 0.8509(4) 0.015(2) Uani 1 1 d U
C17 C -0.1190(9) 0.1658(6) 0.9111(5) 0.028(3) Uani 1 1 d .
H17 H -0.1959 0.1539 0.9225 0.034 Uiso 1 1 calc R
C18 C -0.0358(10) 0.1981(6) 0.9537(5) 0.031(3) Uani 1 1 d .
H18 H -0.0545 0.2092 0.9952 0.038 Uiso 1 1 calc R
C19 C 0.0771(9) 0.2149(5) 0.9364(5) 0.025(3) Uani 1 1 d .
H19 H 0.1355 0.2383 0.9656 0.029 Uiso 1 1 calc R
C20 C 0.1021(8) 0.1970(5) 0.8764(5) 0.016(2) Uani 1 1 d .
C21 C 0.2160(8) 0.2124(5) 0.8500(4) 0.017(2) Uani 1 1 d .
C22 C 0.4041(9) 0.2309(5) 0.8430(5) 0.019(2) Uani 1 1 d .
C23 C 0.5237(9) 0.2349(6) 0.8509(5) 0.029(3) Uani 1 1 d .
H23 H 0.5610 0.2247 0.8882 0.035 Uiso 1 1 calc R
C24 C 0.5851(9) 0.2548(6) 0.8010(6) 0.036(3) Uani 1 1 d .
H24 H 0.6671 0.2580 0.8037 0.044 Uiso 1 1 calc R
C25 C 0.5289(9) 0.2701(5) 0.7474(5) 0.027(3) Uani 1 1 d .
H25 H 0.5741 0.2845 0.7144 0.033 Uiso 1 1 calc R
C26 C 0.4108(8) 0.2654(5) 0.7397(5) 0.019(2) Uani 1 1 d .
H26 H 0.3741 0.2765 0.7025 0.023 Uiso 1 1 calc R
C27 C 0.3463(8) 0.2433(5) 0.7890(5) 0.020(2) Uani 1 1 d .
C28 C 0.3391(9) 0.1819(6) 0.9401(5) 0.030(3) Uani 1 1 d .
H28A H 0.2730 0.1469 0.9480 0.045 Uiso 1 1 calc R
H28B H 0.3490 0.2225 0.9732 0.045 Uiso 1 1 calc R
H28C H 0.4092 0.1566 0.9388 0.045 Uiso 1 1 calc R
C29 C 0.2294(8) 0.2094(6) 0.6055(5) 0.021(2) Uani 1 1 d .
C30 C 0.2998(8) 0.1564(6) 0.6300(5) 0.020(2) Uani 1 1 d .
C31 C 0.4054(10) 0.1430(6) 0.6079(5) 0.030(3) Uani 1 1 d .
H31 H 0.4318 0.1643 0.5723 0.036 Uiso 1 1 calc R
C32 C 0.4719(9) 0.0988(6) 0.6377(5) 0.029(3) Uani 1 1 d .
H32 H 0.5446 0.0886 0.6229 0.035 Uiso 1 1 calc R
C33 C 0.4328(8) 0.0694(5) 0.6891(5) 0.021(3) Uani 1 1 d .
H33 H 0.4783 0.0387 0.7103 0.025 Uiso 1 1 calc R
C34 C 0.3273(8) 0.0845(5) 0.7099(5) 0.017(2) Uani 1 1 d .
C35 C 0.2764(8) 0.0580(5) 0.7645(5) 0.017(2) Uani 1 1 d .
C36 C 0.2512(8) 0.0083(6) 0.8521(5) 0.021(2) Uani 1 1 d .
C37 C 0.2616(9) -0.0230(5) 0.9069(5) 0.024(3) Uani 1 1 d .
H37 H 0.3345 -0.0316 0.9243 0.029 Uiso 1 1 calc R
C38 C 0.1592(9) -0.0410(6) 0.9349(5) 0.030(3) Uani 1 1 d .
H38 H 0.1623 -0.0628 0.9726 0.036 Uiso 1 1 calc R
C39 C 0.0531(9) -0.0286(5) 0.9100(5) 0.025(3) Uani 1 1 d .
H39 H -0.0145 -0.0420 0.9310 0.030 Uiso 1 1 calc R
C40 C 0.0430(8) 0.0032(5) 0.8549(5) 0.020(3) Uani 1 1 d .
H40 H -0.0303 0.0122 0.8382 0.023 Uiso 1 1 calc R
C41 C 0.1446(8) 0.0217(5) 0.8246(5) 0.015(2) Uani 1 1 d .
C42 C 0.4590(8) 0.0326(6) 0.8258(5) 0.028(3) Uani 1 1 d .
H42A H 0.5009 0.0736 0.8074 0.042 Uiso 1 1 calc R
H42B H 0.4837 -0.0141 0.8082 0.042 Uiso 1 1 calc R
H42C H 0.4757 0.0385 0.8705 0.042 Uiso 1 1 calc R
Eu2 Eu 0.54797(4) 0.29860(3) 0.17627(2) 0.01605(16) Uani 1 1 d .
N22 N 0.5869(6) 0.2231(4) 0.0772(4) 0.017(2) Uani 1 1 d .
N23 N 0.6667(7) 0.2288(5) 0.0340(4) 0.024(2) Uani 1 1 d .
N24 N 0.6539(7) 0.1680(5) -0.0035(4) 0.024(2) Uani 1 1 d .
N25 N 0.5653(7) 0.1222(5) 0.0128(4) 0.020(2) Uani 1 1 d .
N26 N 0.4170(6) 0.1747(4) 0.1500(4) 0.0147(19) Uani 1 1 d .
N27 N 0.3798(7) 0.2720(5) 0.2463(4) 0.024(2) Uani 1 1 d .
N28 N 0.2491(7) 0.1947(5) 0.2863(4) 0.027(2) Uani 1 1 d .
N29 N 0.6079(8) 0.2011(4) 0.2403(4) 0.024(2) Uani 1 1 d .
N30 N 0.5554(8) 0.1587(5) 0.2796(4) 0.031(2) Uani 1 1 d .
N31 N 0.6249(9) 0.1091(5) 0.2927(4) 0.035(2) Uani 1 1 d .
N32 N 0.7251(9) 0.1194(5) 0.2639(4) 0.036(2) Uani 1 1 d .
N33 N 0.7625(7) 0.2763(4) 0.1756(4) 0.021(2) Uani 1 1 d .
N34 N 0.6800(7) 0.3896(4) 0.1215(4) 0.020(2) Uani 1 1 d .
N35 N 0.8581(7) 0.4490(4) 0.1170(4) 0.021(2) Uani 1 1 d .
N36 N 0.3715(7) 0.3178(5) 0.1130(4) 0.024(2) Uani 1 1 d .
N37 N 0.2997(7) 0.2738(5) 0.0731(4) 0.029(2) Uani 1 1 d .
N38 N 0.2004(7) 0.3018(5) 0.0693(4) 0.032(2) Uani 1 1 d .
N39 N 0.2047(7) 0.3647(5) 0.1069(4) 0.027(2) Uani 1 1 d .
N40 N 0.4713(7) 0.4234(4) 0.1972(4) 0.020(2) Uani 1 1 d .
N41 N 0.6605(7) 0.3909(5) 0.2655(4) 0.024(2) Uani 1 1 d .
N42 N 0.7418(7) 0.5082(5) 0.2653(4) 0.027(2) Uani 1 1 d .
C43 C 0.5300(8) 0.1576(6) 0.0617(5) 0.018(2) Uani 1 1 d .
C44 C 0.4327(8) 0.1301(5) 0.0987(4) 0.016(2) Uani 1 1 d .
C45 C 0.3618(8) 0.0654(5) 0.0800(5) 0.021(3) Uani 1 1 d .
H45 H 0.3766 0.0350 0.0441 0.025 Uiso 1 1 calc R
C46 C 0.2708(9) 0.0467(6) 0.1142(5) 0.032(3) Uani 1 1 d .
H46 H 0.2189 0.0040 0.1013 0.038 Uiso 1 1 calc R
C47 C 0.2535(9) 0.0897(6) 0.1678(5) 0.035(3) Uani 1 1 d .
H47 H 0.1924 0.0763 0.1933 0.041 Uiso 1 1 calc R
C48 C 0.3286(8) 0.1531(5) 0.1829(4) 0.016(2) Uani 1 1 d .
C49 C 0.3193(8) 0.2055(6) 0.2385(5) 0.019(2) Uani 1 1 d .
C50 C 0.2642(9) 0.2581(6) 0.3266(5) 0.027(3) Uani 1 1 d .
C51 C 0.2167(11) 0.2762(6) 0.3821(5) 0.036(3) Uani 1 1 d .
H51 H 0.1636 0.2422 0.3996 0.043 Uiso 1 1 calc R
C52 C 0.2495(11) 0.3449(8) 0.4104(6) 0.051(4) Uani 1 1 d .
H52 H 0.2169 0.3593 0.4483 0.062 Uiso 1 1 calc R
C53 C 0.3285(15) 0.3951(9) 0.3863(8) 0.088(6) Uani 1 1 d .
H53 H 0.3455 0.4435 0.4065 0.105 Uiso 1 1 calc R
C54 C 0.3823(12) 0.3750(7) 0.3335(6) 0.052(4) Uani 1 1 d .
H54 H 0.4424 0.4071 0.3191 0.062 Uiso 1 1 calc R
C55 C 0.3456(10) 0.3053(6) 0.3011(5) 0.030(3) Uani 1 1 d .
C56 C 0.1725(11) 0.1282(7) 0.2987(5) 0.051(4) Uani 1 1 d .
H56A H 0.1068 0.1199 0.2683 0.076 Uiso 1 1 calc R
H56B H 0.1440 0.1357 0.3402 0.076 Uiso 1 1 calc R
H56C H 0.2161 0.0852 0.2958 0.076 Uiso 1 1 calc R
C57 C 0.7099(10) 0.1757(5) 0.2317(5) 0.021(3) Uani 1 1 d .
C58 C 0.7944(9) 0.2142(6) 0.1941(5) 0.023(3) Uani 1 1 d .
C59 C 0.9018(9) 0.1899(6) 0.1823(5) 0.033(3) Uani 1 1 d .
H59 H 0.9229 0.1458 0.1973 0.039 Uiso 1 1 calc R
C60 C 0.9748(10) 0.2303(7) 0.1495(6) 0.037(3) Uani 1 1 d .
H60 H 1.0470 0.2138 0.1395 0.045 Uiso 1 1 calc R
C61 C 0.9440(9) 0.2979(6) 0.1296(5) 0.027(3) Uani 1 1 d .
H61 H 0.9940 0.3276 0.1065 0.032 Uiso 1 1 calc R
C62 C 0.8370(9) 0.3178(5) 0.1458(5) 0.021(2) Uani 1 1 d .
C63 C 0.7935(8) 0.3850(6) 0.1276(5) 0.023(3) Uani 1 1 d .
C64 C 0.7826(8) 0.4965(5) 0.0992(5) 0.021(2) Uani 1 1 d .
C65 C 0.8020(10) 0.5664(6) 0.0798(6) 0.038(3) Uani 1 1 d .
H65 H 0.8780 0.5904 0.0781 0.046 Uiso 1 1 calc R
C66 C 0.7054(10) 0.5998(6) 0.0630(6) 0.040(3) Uani 1 1 d .
H66 H 0.7149 0.6482 0.0504 0.047 Uiso 1 1 calc R
C67 C 0.5936(10) 0.5627(6) 0.0644(6) 0.038(3) Uani 1 1 d .
H67 H 0.5286 0.5870 0.0533 0.046 Uiso 1 1 calc R
C68 C 0.5763(9) 0.4928(6) 0.0813(5) 0.029(3) Uani 1 1 d .
H68 H 0.5004 0.4677 0.0796 0.035 Uiso 1 1 calc R
C69 C 0.6721(8) 0.4579(5) 0.1013(5) 0.017(2) Uani 1 1 d .
C70 C 0.9825(8) 0.4656(6) 0.1215(6) 0.031(3) Uani 1 1 d .
H70A H 1.0165 0.4313 0.1469 0.047 Uiso 1 1 calc R
H70B H 1.0029 0.5163 0.1403 0.047 Uiso 1 1 calc R
H70C H 1.0124 0.4605 0.0802 0.047 Uiso 1 1 calc R
C71 C 0.3096(9) 0.3721(6) 0.1332(5) 0.027(3) Uani 1 1 d .
C72 C 0.3618(9) 0.4323(6) 0.1776(5) 0.027(3) Uani 1 1 d .
C73 C 0.3099(9) 0.4936(6) 0.1989(6) 0.041(4) Uani 1 1 d .
H73 H 0.2319 0.4978 0.1865 0.049 Uiso 1 1 calc R
C74 C 0.3710(11) 0.5481(6) 0.2379(7) 0.048(4) Uani 1 1 d .
H74 H 0.3355 0.5902 0.2528 0.058 Uiso 1 1 calc R
C75 C 0.4836(10) 0.5420(6) 0.2555(6) 0.034(3) Uani 1 1 d .
H75 H 0.5283 0.5803 0.2812 0.041 Uiso 1 1 calc R
C76 C 0.5304(8) 0.4783(5) 0.2348(5) 0.020(3) Uani 1 1 d .
C77 C 0.6433(9) 0.4611(6) 0.2553(5) 0.023(3) Uani 1 1 d .
C78 C 0.8260(10) 0.4672(6) 0.2864(5) 0.032(3) Uani 1 1 d .
C79 C 0.9440(10) 0.4881(7) 0.3016(6) 0.049(4) Uani 1 1 d .
H79 H 0.9785 0.5371 0.2997 0.058 Uiso 1 1 calc R
C80 C 1.0071(12) 0.4328(8) 0.3197(7) 0.061(4) Uani 1 1 d .
H80 H 1.0875 0.4443 0.3301 0.073 Uiso 1 1 calc R
C81 C 0.9557(12) 0.3598(7) 0.3232(6) 0.054(4) Uani 1 1 d .
H81 H 1.0010 0.3234 0.3365 0.064 Uiso 1 1 calc R
C82 C 0.8400(11) 0.3420(7) 0.3073(6) 0.040(3) Uani 1 1 d .
H82 H 0.8041 0.2935 0.3103 0.047 Uiso 1 1 calc R
C83 C 0.7767(9) 0.3955(6) 0.2870(5) 0.027(3) Uani 1 1 d .
C84 C 0.7609(9) 0.5848(5) 0.2546(6) 0.040(3) Uani 1 1 d .
H84A H 0.7737 0.6153 0.2942 0.061 Uiso 1 1 calc R
H84B H 0.6931 0.5986 0.2322 0.061 Uiso 1 1 calc R
H84C H 0.8290 0.5926 0.2302 0.061 Uiso 1 1 calc R
C85 C 0.7257(14) 0.4038(9) -0.0625(7) 0.088(6) Uani 1 1 d DU
H85A H 0.6585 0.3827 -0.0421 0.132 Uiso 1 1 calc R
H85B H 0.7041 0.4075 -0.1059 0.132 Uiso 1 1 calc R
H85C H 0.7523 0.4531 -0.0421 0.132 Uiso 1 1 calc R
C86 C 0.8180(12) 0.3567(7) -0.0586(5) 0.050(4) Uani 1 1 d DU
H86A H 0.7945 0.3101 -0.0850 0.060 Uiso 1 1 calc R
H86B H 0.8875 0.3812 -0.0758 0.060 Uiso 1 1 calc R
O1 O 0.8485(7) 0.3394(4) 0.0003(4) 0.042(2) Uani 1 1 d DU
H1 H 0.7912 0.3168 0.0150 0.063 Uiso 1 1 calc R
C87 C 0.4056(16) 0.1054(16) 0.4006(11) 0.199(12) Uani 1 1 d DU
H87A H 0.4120 0.1579 0.3941 0.299 Uiso 1 1 calc R
H87B H 0.3318 0.0916 0.4186 0.299 Uiso 1 1 calc R
H87C H 0.4092 0.0759 0.3609 0.299 Uiso 1 1 calc R
C88 C 0.4985(11) 0.0921(10) 0.4414(7) 0.084(5) Uani 1 1 d DU
H88A H 0.5109 0.1351 0.4730 0.100 Uiso 1 1 calc R
H88B H 0.4703 0.0491 0.4630 0.100 Uiso 1 1 calc R
O2 O 0.6036(8) 0.0796(6) 0.4217(4) 0.073(3) Uani 1 1 d DU
H2 H 0.6309 0.1154 0.4036 0.109 Uiso 1 1 calc R
C89 C -0.1395(18) 0.4551(13) 0.5443(10) 0.152(9) Uani 1 1 d DU
H89A H -0.0977 0.4782 0.5823 0.228 Uiso 1 1 calc R
H89B H -0.2181 0.4362 0.5535 0.228 Uiso 1 1 calc R
H89C H -0.1432 0.4916 0.5145 0.228 Uiso 1 1 calc R
C90 C -0.0787(18) 0.3935(11) 0.5180(13) 0.155(9) Uani 1 1 d DU
H90A H -0.0844 0.3550 0.5470 0.186 Uiso 1 1 calc R
H90B H -0.1218 0.3721 0.4793 0.186 Uiso 1 1 calc R
O3 O 0.033(2) 0.4068(14) 0.5056(13) 0.311(14) Uani 1 1 d DU
H3A H 0.0585 0.3670 0.4930 0.466 Uiso 1 1 calc R
C91 C 0.619(2) 0.5426(14) 0.4250(13) 0.219(14) Uani 1 1 d DU
H91A H 0.6508 0.5396 0.3840 0.329 Uiso 1 1 calc R
H91B H 0.6006 0.4927 0.4369 0.329 Uiso 1 1 calc R
H91C H 0.6769 0.5702 0.4549 0.329 Uiso 1 1 calc R
C92 C 0.515(3) 0.580(2) 0.424(3) 0.52(5) Uani 1 1 d DU
H92A H 0.4524 0.5451 0.4018 0.629 Uiso 1 1 calc R
H92B H 0.4925 0.5892 0.4667 0.629 Uiso 1 1 calc R
O4 O 0.5139(16) 0.6454(12) 0.3978(9) 0.206(8) Uani 1 1 d DU
H4A H 0.5600 0.6780 0.4183 0.309 Uiso 1 1 calc R
C93 C 0.388(3) 0.696(2) 0.5732(15) 0.109(13) Uani 0.50 1 d PDU
H93A H 0.3491 0.7403 0.5696 0.164 Uiso 0.50 1 calc PR
H93B H 0.3900 0.6847 0.6162 0.164 Uiso 0.50 1 calc PR
H93C H 0.3461 0.6544 0.5471 0.164 Uiso 0.50 1 calc PR
C94 C 0.505(3) 0.709(3) 0.5537(17) 0.152(19) Uani 0.50 1 d PDU
H94A H 0.5518 0.7378 0.5883 0.183 Uiso 0.50 1 calc PR
H94B H 0.5355 0.6599 0.5484 0.183 Uiso 0.50 1 calc PR
O5 O 0.528(2) 0.7425(16) 0.5016(12) 0.129(10) Uani 0.50 1 d PDU
H5A H 0.5098 0.7124 0.4704 0.193 Uiso 0.50 1 calc PR

loop_
_atom_site_aniso_label
_atom_site_aniso_U_11
_atom_site_aniso_U_22
_atom_site_aniso_U_33
_atom_site_aniso_U_23
_atom_site_aniso_U_13
_atom_site_aniso_U_12
Eu1 0.0098(3) 0.0153(3) 0.0129(3) 0.0036(3) -0.0001(2) 0.0013(2)
N1 0.017(5) 0.020(5) 0.029(6) 0.010(5) -0.002(4) -0.006(4)
N2 0.025(5) 0.011(5) 0.034(6) -0.006(4) 0.001(4) 0.000(4)
N3 0.036(6) 0.020(5) 0.037(6) 0.001(5) 0.007(5) 0.005(5)
N4 0.027(5) 0.020(5) 0.032(6) -0.004(5) -0.002(5) 0.009(4)
N5 0.016(5) 0.021(5) 0.029(6) 0.017(5) 0.000(4) 0.006(4)
N6 0.017(4) 0.018(5) 0.017(5) 0.004(4) 0.006(4) 0.002(4)
N7 0.025(5) 0.034(6) 0.006(5) -0.003(4) 0.001(4) 0.004(4)
N8 0.016(4) 0.017(5) 0.026(5) 0.000(4) 0.005(4) 0.007(4)
N9 0.014(5) 0.021(5) 0.035(6) 0.002(4) -0.006(4) -0.001(4)
N10 0.013(5) 0.037(6) 0.035(6) 0.005(5) 0.003(5) 0.002(4)
N11 0.015(5) 0.030(6) 0.052(7) 0.002(5) 0.013(5) 0.001(4)
N12 0.013(4) 0.019(5) 0.015(5) 0.004(4) 0.000(4) 0.008(4)
N13 0.015(3) 0.008(3) 0.011(4) 0.006(3) 0.001(3) -0.002(3)
N14 0.026(5) 0.024(5) 0.010(5) 0.006(4) -0.011(4) 0.005(4)
N15 0.022(5) 0.027(5) 0.021(5) 0.005(4) -0.008(4) -0.001(4)
N16 0.026(5) 0.036(6) 0.054(7) 0.022(6) -0.009(5) 0.005(5)
N17 0.040(7) 0.061(8) 0.035(7) 0.036(6) -0.011(6) -0.008(6)
N18 0.031(6) 0.055(7) 0.028(6) 0.025(5) 0.003(5) 0.002(5)
N19 0.014(4) 0.005(4) 0.024(5) -0.008(4) 0.000(4) -0.003(3)
N20 0.015(4) 0.013(4) 0.007(4) 0.004(4) 0.008(4) 0.007(3)
N21 0.013(4) 0.012(4) 0.024(5) 0.004(4) 0.006(4) 0.007(3)
C1 0.016(5) 0.018(6) 0.026(7) 0.013(5) 0.002(5) 0.008(5)
C2 0.011(5) 0.038(7) 0.026(7) 0.020(6) 0.001(5) 0.004(5)
C3 0.018(6) 0.052(8) 0.034(8) 0.023(7) 0.005(6) 0.010(6)
C4 0.030(7) 0.066(10) 0.051(10) 0.023(8) -0.006(7) 0.017(7)
C5 0.028(7) 0.050(8) 0.034(8) 0.014(7) -0.007(6) 0.011(6)
C6 0.021(6) 0.028(6) 0.017(6) 0.001(5) 0.009(5) 0.003(5)
C7 0.011(5) 0.034(7) 0.007(5) 0.003(5) 0.004(4) 0.002(5)
C8 0.021(4) 0.020(4) 0.014(4) 0.002(4) 0.011(3) -0.002(3)
C9 0.026(6) 0.032(7) 0.024(7) -0.001(6) 0.012(5) -0.011(5)
C10 0.045(7) 0.021(6) 0.023(7) 0.000(5) 0.010(6) 0.002(6)
C11 0.030(6) 0.023(7) 0.042(8) 0.009(6) 0.015(6) 0.010(5)
C12 0.032(6) 0.011(6) 0.025(7) -0.002(5) 0.011(5) 0.003(5)
C13 0.014(5) 0.026(6) 0.019(6) 0.005(5) 0.007(5) -0.008(5)
C14 0.046(8) 0.065(9) 0.017(7) -0.002(7) -0.017(6) 0.002(7)
C15 0.018(5) 0.008(5) 0.021(6) 0.009(5) -0.002(5) 0.000(4)
C16 0.020(4) 0.015(4) 0.012(4) 0.008(3) -0.001(3) 0.004(3)
C17 0.023(6) 0.032(7) 0.031(7) 0.000(6) 0.009(6) 0.006(5)
C18 0.043(7) 0.028(7) 0.027(7) 0.006(6) 0.024(6) 0.010(6)
C19 0.036(7) 0.019(6) 0.017(6) -0.001(5) -0.002(5) 0.001(5)
C20 0.023(6) 0.009(5) 0.019(6) 0.009(5) 0.006(5) 0.007(4)
C21 0.025(6) 0.011(5) 0.013(6) -0.008(5) -0.008(5) -0.001(4)
C22 0.024(6) 0.006(5) 0.026(7) -0.002(5) 0.004(5) 0.002(5)
C23 0.025(6) 0.023(7) 0.035(8) -0.006(6) -0.016(6) -0.002(5)
C24 0.012(6) 0.031(7) 0.061(9) -0.013(7) -0.007(6) -0.002(5)
C25 0.025(6) 0.013(6) 0.039(8) -0.010(5) 0.009(6) -0.010(5)
C26 0.022(6) 0.006(5) 0.027(7) -0.005(5) 0.000(5) -0.003(4)
C27 0.016(5) 0.015(6) 0.026(7) -0.005(5) 0.000(5) -0.009(4)
C28 0.025(6) 0.048(8) 0.020(6) 0.005(6) -0.011(5) 0.022(6)
C29 0.017(5) 0.027(6) 0.016(6) 0.002(5) 0.000(5) -0.009(5)
C30 0.020(6) 0.024(6) 0.015(6) 0.001(5) 0.007(5) -0.004(5)
C31 0.042(7) 0.028(7) 0.021(7) 0.000(6) 0.016(6) 0.000(6)
C32 0.015(5) 0.026(7) 0.047(8) -0.004(6) 0.019(6) 0.003(5)
C33 0.006(5) 0.016(6) 0.042(7) 0.002(5) 0.008(5) 0.002(4)
C34 0.021(6) 0.008(5) 0.021(6) 0.002(5) 0.005(5) -0.003(4)
C35 0.011(5) 0.014(6) 0.026(7) 0.003(5) 0.001(5) 0.001(4)
C36 0.016(5) 0.025(6) 0.023(6) -0.001(5) 0.008(5) 0.006(5)
C37 0.025(6) 0.022(6) 0.029(7) 0.012(5) -0.005(5) 0.009(5)
C38 0.036(7) 0.034(7) 0.018(7) 0.010(6) 0.002(6) -0.006(6)
C39 0.027(6) 0.020(6) 0.031(7) 0.011(5) 0.013(6) 0.005(5)
C40 0.008(5) 0.023(6) 0.030(7) 0.008(5) 0.001(5) 0.008(4)
C41 0.008(5) 0.012(5) 0.024(6) 0.002(5) -0.003(5) 0.000(4)
C42 0.008(5) 0.036(7) 0.041(8) 0.010(6) -0.007(5) 0.006(5)
Eu2 0.0152(3) 0.0138(3) 0.0200(4) 0.0052(3) 0.0033(3) 0.0014(2)
N22 0.012(4) 0.023(5) 0.015(5) -0.007(4) -0.005(4) 0.002(4)
N23 0.022(5) 0.033(6) 0.021(5) 0.011(5) 0.011(4) 0.013(4)
N24 0.024(5) 0.030(6) 0.024(6) 0.006(5) 0.010(4) 0.016(4)
N25 0.017(4) 0.033(5) 0.014(5) 0.010(4) 0.001(4) 0.009(4)
N26 0.013(4) 0.015(5) 0.016(5) 0.002(4) -0.003(4) 0.002(3)
N27 0.031(5) 0.023(5) 0.020(5) 0.002(4) 0.018(4) 0.001(4)
N28 0.022(5) 0.023(5) 0.035(6) -0.004(5) 0.006(5) -0.001(4)
N29 0.033(5) 0.016(5) 0.024(6) 0.004(4) 0.003(4) 0.000(4)
N30 0.043(6) 0.029(6) 0.025(6) 0.016(5) 0.005(5) 0.003(5)
N31 0.047(6) 0.026(6) 0.032(6) 0.018(5) -0.010(5) 0.001(5)
N32 0.048(7) 0.022(6) 0.037(6) 0.006(5) -0.003(5) 0.003(5)
N33 0.022(5) 0.014(5) 0.028(6) -0.002(4) 0.001(4) 0.007(4)
N34 0.021(5) 0.018(5) 0.024(5) 0.009(4) 0.006(4) 0.003(4)
N35 0.018(4) 0.013(5) 0.030(6) 0.001(4) 0.001(4) -0.003(4)
N36 0.015(5) 0.024(5) 0.034(6) 0.008(5) 0.004(4) 0.001(4)
N37 0.017(5) 0.042(6) 0.026(6) -0.003(5) -0.005(4) 0.004(4)
N38 0.023(5) 0.041(6) 0.029(6) -0.008(5) 0.000(5) 0.005(5)
N39 0.021(5) 0.023(5) 0.037(6) -0.008(5) 0.003(5) 0.009(4)
N40 0.021(5) 0.010(5) 0.028(6) 0.002(4) 0.011(4) 0.000(4)
N41 0.021(5) 0.022(5) 0.031(6) 0.008(5) 0.005(5) 0.007(4)
N42 0.022(5) 0.021(5) 0.038(6) -0.003(5) 0.002(5) 0.001(4)
C43 0.016(5) 0.022(6) 0.015(6) -0.003(5) -0.007(5) 0.008(5)
C44 0.018(5) 0.021(6) 0.012(6) 0.010(5) -0.001(4) 0.008(4)
C45 0.030(6) 0.014(6) 0.018(6) -0.010(5) 0.002(5) 0.004(5)
C46 0.025(6) 0.035(7) 0.031(7) 0.000(6) 0.001(6) -0.015(5)
C47 0.030(7) 0.037(7) 0.035(8) 0.005(6) 0.020(6) -0.013(6)
C48 0.020(5) 0.012(5) 0.013(6) 0.003(5) -0.002(5) -0.006(4)
C49 0.009(5) 0.027(6) 0.023(6) 0.014(5) -0.007(5) -0.002(5)
C50 0.032(6) 0.024(7) 0.025(7) 0.008(6) 0.016(5) -0.005(5)
C51 0.062(9) 0.018(7) 0.032(7) 0.010(6) 0.029(7) 0.006(6)
C52 0.056(9) 0.065(10) 0.036(8) -0.001(8) 0.031(7) 0.013(8)
C53 0.125(15) 0.050(11) 0.084(13) -0.018(10) 0.068(12) -0.013(10)
C54 0.071(10) 0.039(8) 0.041(9) 0.002(7) 0.020(8) -0.022(7)
C55 0.040(7) 0.018(6) 0.031(7) 0.004(6) 0.013(6) 0.002(5)
C56 0.080(10) 0.046(8) 0.017(7) -0.008(6) 0.027(7) -0.034(7)
C57 0.034(7) 0.008(6) 0.020(6) -0.002(5) -0.013(5) 0.006(5)
C58 0.030(6) 0.021(6) 0.017(6) 0.003(5) -0.015(5) 0.005(5)
C59 0.021(6) 0.039(7) 0.040(8) 0.003(6) -0.007(6) 0.013(5)
C60 0.020(6) 0.044(8) 0.047(9) 0.002(7) 0.005(6) -0.004(6)
C61 0.017(6) 0.022(6) 0.043(8) 0.010(6) 0.004(5) 0.002(5)
C62 0.023(6) 0.014(6) 0.024(6) -0.004(5) 0.001(5) -0.002(5)
C63 0.015(5) 0.033(7) 0.023(7) 0.004(6) 0.005(5) 0.004(5)
C64 0.021(6) 0.014(6) 0.028(7) 0.002(5) 0.004(5) 0.008(5)
C65 0.036(7) 0.023(7) 0.060(9) 0.017(6) 0.006(7) 0.006(6)
C66 0.044(8) 0.023(7) 0.053(9) 0.016(6) 0.006(7) -0.005(6)
C67 0.040(7) 0.027(7) 0.054(9) 0.021(6) 0.004(7) 0.013(6)
C68 0.018(6) 0.025(7) 0.045(8) 0.010(6) 0.007(6) 0.001(5)
C69 0.017(5) 0.017(6) 0.021(6) 0.012(5) 0.008(5) 0.005(4)
C70 0.016(6) 0.020(6) 0.058(9) 0.003(6) 0.007(6) 0.002(5)
C71 0.013(6) 0.033(7) 0.036(8) 0.002(6) 0.010(5) 0.001(5)
C72 0.013(5) 0.027(7) 0.040(8) 0.005(6) 0.012(5) -0.005(5)
C73 0.011(6) 0.031(7) 0.084(11) 0.007(7) 0.016(7) 0.013(5)
C74 0.041(8) 0.008(6) 0.092(12) -0.010(7) 0.015(8) -0.005(6)
C75 0.027(7) 0.016(6) 0.058(9) -0.006(6) 0.003(6) 0.004(5)
C76 0.019(5) 0.010(6) 0.033(7) 0.012(5) 0.013(5) -0.001(4)
C77 0.021(6) 0.018(6) 0.028(7) 0.002(5) 0.006(5) -0.004(5)
C78 0.037(7) 0.032(7) 0.026(7) -0.006(6) 0.004(6) 0.002(6)
C79 0.034(8) 0.042(8) 0.065(10) -0.002(8) -0.012(7) -0.004(7)
C80 0.041(8) 0.067(11) 0.071(12) 0.001(9) -0.021(8) 0.006(8)
C81 0.059(10) 0.036(8) 0.065(11) 0.003(8) -0.023(8) 0.009(7)
C82 0.046(8) 0.029(7) 0.045(9) -0.005(7) -0.004(7) 0.019(6)
C83 0.027(6) 0.029(7) 0.022(7) -0.008(6) -0.003(5) 0.000(5)
C84 0.031(7) 0.014(6) 0.074(10) 0.001(6) 0.011(7) -0.008(5)
C85 0.102(12) 0.095(12) 0.076(11) 0.006(9) 0.000(9) 0.061(10)
C86 0.072(9) 0.039(8) 0.046(8) 0.015(7) 0.016(7) 0.022(7)
O1 0.039(5) 0.053(6) 0.035(5) 0.012(4) 0.002(4) 0.002(4)
C87 0.173(18) 0.26(2) 0.187(19) 0.083(16) 0.023(15) 0.054(16)
C88 0.033(8) 0.128(13) 0.086(11) -0.007(10) 0.020(8) 0.001(8)
O2 0.064(7) 0.108(8) 0.051(6) 0.019(6) 0.006(6) 0.018(6)
C89 0.158(16) 0.155(16) 0.130(15) -0.006(13) 0.065(13) -0.040(14)
C90 0.101(14) 0.127(15) 0.26(2) 0.120(15) 0.029(14) 0.018(12)
O3 0.35(2) 0.273(19) 0.35(2) 0.115(16) 0.058(17) 0.096(17)
C91 0.20(2) 0.26(2) 0.19(2) -0.017(17) 0.003(16) 0.013(17)
C92 0.54(5) 0.50(5) 0.52(5) 0.07(2) 0.01(2) 0.03(2)
O4 0.192(15) 0.242(16) 0.186(15) 0.039(13) -0.006(12) 0.023(13)
C93 0.077(18) 0.15(2) 0.11(2) 0.049(17) 0.002(16) 0.022(16)
C94 0.15(3) 0.17(3) 0.14(2) 0.046(19) 0.002(18) 0.025(18)
O5 0.109(16) 0.169(18) 0.127(16) 0.099(15) -0.002(13) 0.032(14)

loop_
_atom_type_symbol
_atom_type_description
_atom_type_scat_dispersion_real
_atom_type_scat_dispersion_imag
_atom_type_scat_source
C C 0.0033 0.0016 'International Tables Vol C Tables 4.2.6.8 and 6.1.1.4'
H H 0.0000 0.0000 'International Tables Vol C Tables 4.2.6.8 and 6.1.1.4'
N N 0.0061 0.0033 'International Tables Vol C Tables 4.2.6.8 and 6.1.1.4'
O O 0.0106 0.0060 'International Tables Vol C Tables 4.2.6.8 and 6.1.1.4'
Eu Eu -0.1578 3.6682 'International Tables Vol C Tables 4.2.6.8 and 6.1.1.4'

loop_
_geom_angle_atom_site_label_1
_geom_angle_atom_site_label_2
_geom_angle_atom_site_label_3
_geom_angle
N1 Eu1 N8 85.6(3)
N1 Eu1 N15 82.7(3)
N8 Eu1 N15 137.2(3)
N1 Eu1 N12 69.0(3)
N8 Eu1 N12 64.4(3)
N15 Eu1 N12 143.8(3)
N1 Eu1 N6 127.5(3)
N8 Eu1 N6 73.9(3)
N15 Eu1 N6 81.2(3)
N12 Eu1 N6 134.0(2)
N1 Eu1 N5 65.1(3)
N8 Eu1 N5 68.8(3)
N15 Eu1 N5 68.9(3)
N12 Eu1 N5 115.1(3)
N6 Eu1 N5 62.5(3)
N1 Eu1 N19 134.0(2)
N8 Eu1 N19 140.3(2)
N15 Eu1 N19 63.6(3)
N12 Eu1 N19 122.6(2)
N6 Eu1 N19 79.2(2)
N5 Eu1 N19 122.2(3)
N1 Eu1 N20 139.5(3)
N8 Eu1 N20 87.3(2)
N15 Eu1 N20 126.5(2)
N12 Eu1 N20 72.1(2)
N6 Eu1 N20 88.0(2)
N5 Eu1 N20 145.7(3)
N19 Eu1 N20 63.0(2)
N1 Eu1 N13 78.1(3)
N8 Eu1 N13 128.6(3)
N15 Eu1 N13 88.8(2)
N12 Eu1 N13 64.2(2)
N6 Eu1 N13 150.3(2)
N5 Eu1 N13 138.6(3)
N19 Eu1 N13 71.3(2)
N20 Eu1 N13 75.6(2)
C1 N1 N2 103.8(9)
C1 N1 Eu1 120.3(7)
N2 N1 Eu1 135.8(7)
N3 N2 N1 109.7(9)
N2 N3 N4 108.8(8)
C1 N4 N3 104.4(8)
C6 N5 C2 118.8(9)
C6 N5 Eu1 123.0(7)
C2 N5 Eu1 118.1(7)
C7 N6 C13 105.6(8)
C7 N6 Eu1 118.9(6)
C13 N6 Eu1 134.4(7)
C7 N7 C8 108.0(8)
C7 N7 C14 130.4(9)
C8 N7 C14 121.5(9)
N9 N8 C15 105.1(8)
N9 N8 Eu1 134.7(7)
C15 N8 Eu1 116.8(6)
N10 N9 N8 109.8(8)
N9 N10 N11 109.5(8)
C15 N11 N10 104.1(8)
C20 N12 C16 118.4(8)
C20 N12 Eu1 121.6(6)
C16 N12 Eu1 119.7(6)
C21 N13 C27 104.2(8)
C21 N13 Eu1 109.4(6)
C27 N13 Eu1 132.3(6)
C21 N14 C22 105.4(8)
C21 N14 C28 129.0(9)
C22 N14 C28 124.8(9)
C29 N15 N16 105.1(9)
C29 N15 Eu1 120.4(7)
N16 N15 Eu1 134.2(7)
N17 N16 N15 107.3(9)
N16 N17 N18 111.6(9)
C29 N18 N17 102.6(8)
C30 N19 C34 120.1(8)
C30 N19 Eu1 119.1(6)
C34 N19 Eu1 120.5(6)
C35 N20 C41 104.9(8)
C35 N20 Eu1 113.7(6)
C41 N20 Eu1 132.5(6)
C35 N21 C36 107.9(8)
C35 N21 C42 129.3(8)
C36 N21 C42 122.7(8)
N4 C1 N1 113.3(10)
N4 C1 C2 126.0(10)
N1 C1 C2 120.6(9)
N5 C2 C3 122.4(11)
N5 C2 C1 115.7(9)
C3 C2 C1 121.9(11)
C4 C3 C2 118.5(12)
C4 C3 H3 120.8
C2 C3 H3 120.8
C3 C4 C5 119.7(12)
C3 C4 H4 120.1
C5 C4 H4 120.1
C4 C5 C6 118.5(12)
C4 C5 H5 120.7
C6 C5 H5 120.7
N5 C6 C5 122.0(10)
N5 C6 C7 112.6(9)
C5 C6 C7 125.4(10)
N6 C7 N7 111.4(9)
N6 C7 C6 122.3(9)
N7 C7 C6 126.4(9)
N7 C8 C9 131.4(10)
N7 C8 C13 105.1(9)
C9 C8 C13 123.5(10)
C10 C9 C8 116.5(11)
C10 C9 H9 121.8
C8 C9 H9 121.8
C9 C10 C11 121.8(10)
C9 C10 H10 119.1
C11 C10 H10 119.1
C12 C11 C10 121.4(11)
C12 C11 H11 119.3
C10 C11 H11 119.3
C11 C12 C13 116.7(10)
C11 C12 H12 121.6
C13 C12 H12 121.6
N6 C13 C8 109.9(9)
N6 C13 C12 130.0(10)
C8 C13 C12 120.1(10)
N7 C14 H14A 109.5
N7 C14 H14B 109.5
H14A C14 H14B 109.5
N7 C14 H14C 109.5
H14A C14 H14C 109.5
H14B C14 H14C 109.5
N11 C15 N8 111.4(9)
N11 C15 C16 126.7(9)
N8 C15 C16 121.6(8)
N12 C16 C17 121.9(9)
N12 C16 C15 112.8(8)
C17 C16 C15 125.3(9)
C18 C17 C16 118.8(10)
C18 C17 H17 120.6
C16 C17 H17 120.6
C17 C18 C19 120.0(10)
C17 C18 H18 120.0
C19 C18 H18 120.0
C20 C19 C18 118.7(10)
C20 C19 H19 120.7
C18 C19 H19 120.7
N12 C20 C19 122.1(9)
N12 C20 C21 112.0(8)
C19 C20 C21 125.7(10)
N13 C21 N14 113.9(9)
N13 C21 C20 123.1(9)
N14 C21 C20 123.1(9)
C27 C22 C23 123.9(10)
C27 C22 N14 105.7(9)
C23 C22 N14 130.2(10)
C24 C23 C22 115.9(11)
C24 C23 H23 122.1
C22 C23 H23 122.1
C25 C24 C23 121.0(10)
C25 C24 H24 119.5
C23 C24 H24 119.5
C26 C25 C24 122.8(11)
C26 C25 H25 118.6
C24 C25 H25 118.6
C25 C26 C27 117.3(10)
C25 C26 H26 121.4
C27 C26 H26 121.4
C22 C27 N13 110.7(9)
C22 C27 C26 119.0(9)
N13 C27 C26 130.2(10)
N14 C28 H28A 109.5
N14 C28 H28B 109.5
H28A C28 H28B 109.5
N14 C28 H28C 109.5
H28A C28 H28C 109.5
H28B C28 H28C 109.5
N15 C29 N18 113.3(10)
N15 C29 C30 120.4(9)
N18 C29 C30 126.2(9)
N19 C30 C31 121.0(10)
N19 C30 C29 116.0(8)
C31 C30 C29 122.8(10)
C32 C31 C30 119.2(10)
C32 C31 H31 120.4
C30 C31 H31 120.4
C33 C32 C31 119.4(9)
C33 C32 H32 120.3
C31 C32 H32 120.3
C32 C33 C34 119.6(10)
C32 C33 H33 120.2
C34 C33 H33 120.2
N19 C34 C33 120.5(9)
N19 C34 C35 114.3(8)
C33 C34 C35 125.2(10)
N20 C35 N21 112.0(9)
N20 C35 C34 121.0(9)
N21 C35 C34 126.8(8)
N21 C36 C37 131.6(10)
N21 C36 C41 104.7(9)
C37 C36 C41 123.7(9)
C36 C37 C38 116.0(10)
C36 C37 H37 122.0
C38 C37 H37 122.0
C39 C38 C37 122.5(10)
C39 C38 H38 118.8
C37 C38 H38 118.8
C38 C39 C40 121.4(9)
C38 C39 H39 119.3
C40 C39 H39 119.3
C39 C40 C41 118.0(9)
C39 C40 H40 121.0
C41 C40 H40 121.0
N20 C41 C40 131.1(9)
N20 C41 C36 110.5(8)
C40 C41 C36 118.5(9)
N21 C42 H42A 109.5
N21 C42 H42B 109.5
H42A C42 H42B 109.5
N21 C42 H42C 109.5
H42A C42 H42C 109.5
H42B C42 H42C 109.5
N36 Eu2 N29 136.1(3)
N36 Eu2 N22 81.1(3)
N29 Eu2 N22 91.8(3)
N36 Eu2 N40 63.9(3)
N29 Eu2 N40 135.9(3)
N22 Eu2 N40 132.3(3)
N36 Eu2 N34 93.4(3)
N29 Eu2 N34 127.3(3)
N22 Eu2 N34 76.9(3)
N40 Eu2 N34 74.1(2)
N36 Eu2 N27 75.4(3)
N29 Eu2 N27 74.7(3)
N22 Eu2 N27 126.6(3)
N40 Eu2 N27 76.4(3)
N34 Eu2 N27 150.4(3)
N36 Eu2 N33 146.1(3)
N29 Eu2 N33 63.8(3)
N22 Eu2 N33 69.8(2)
N40 Eu2 N33 125.8(3)
N34 Eu2 N33 64.0(3)
N27 Eu2 N33 136.3(3)
N36 Eu2 N26 69.5(3)
N29 Eu2 N26 68.5(3)
N22 Eu2 N26 63.9(2)
N40 Eu2 N26 124.0(2)
N34 Eu2 N26 138.9(3)
N27 Eu2 N26 63.1(3)
N33 Eu2 N26 110.2(2)
N36 Eu2 N41 127.7(3)
N29 Eu2 N41 83.9(3)
N22 Eu2 N41 139.9(2)
N40 Eu2 N41 63.9(3)
N34 Eu2 N41 74.4(3)
N27 Eu2 N41 90.7(3)
N33 Eu2 N41 72.7(3)
N26 Eu2 N41 145.6(3)
C43 N22 N23 103.6(8)
C43 N22 Eu2 120.7(6)
N23 N22 Eu2 135.3(6)
N24 N23 N22 108.4(8)
N23 N24 N25 110.1(7)
C43 N25 N24 103.6(8)
C48 N26 C44 116.2(8)
C48 N26 Eu2 123.4(6)
C44 N26 Eu2 120.3(6)
C49 N27 C55 105.3(8)
C49 N27 Eu2 118.4(7)
C55 N27 Eu2 134.9(7)
C49 N28 C50 107.7(8)
C49 N28 C56 130.0(9)
C50 N28 C56 122.3(8)
C57 N29 N30 105.7(8)
C57 N29 Eu2 119.0(7)
N30 N29 Eu2 134.8(7)
N31 N30 N29 107.7(9)
N30 N31 N32 110.8(9)
C57 N32 N31 103.3(10)
C62 N33 C58 118.4(9)
C62 N33 Eu2 120.9(7)
C58 N33 Eu2 119.3(7)
C63 N34 C69 104.2(8)
C63 N34 Eu2 116.9(7)
C69 N34 Eu2 135.7(6)
C63 N35 C64 107.1(8)
C63 N35 C70 128.4(9)
C64 N35 C70 124.4(8)
N37 N36 C71 104.7(8)
N37 N36 Eu2 133.5(7)
C71 N36 Eu2 118.0(7)
N38 N37 N36 108.7(8)
N37 N38 N39 110.2(8)
C71 N39 N38 103.9(8)
C76 N40 C72 117.9(9)
C76 N40 Eu2 121.4(7)
C72 N40 Eu2 120.1(7)
C77 N41 C83 104.8(8)
C77 N41 Eu2 108.8(7)
C83 N41 Eu2 128.9(7)
C77 N42 C78 106.1(9)
C77 N42 C84 128.9(10)
C78 N42 C84 124.9(9)
N25 C43 N22 114.3(9)
N25 C43 C44 125.4(9)
N22 C43 C44 120.3(9)
N26 C44 C45 123.2(9)
N26 C44 C43 114.6(8)
C45 C44 C43 122.2(9)
C46 C45 C44 118.4(9)
C46 C45 H45 120.8
C44 C45 H45 120.8
C45 C46 C47 120.1(10)
C45 C46 H46 120.0
C47 C46 H46 120.0
C46 C47 C48 117.5(10)
C46 C47 H47 121.3
C48 C47 H47 121.3
N26 C48 C47 124.5(9)
N26 C48 C49 112.0(8)
C47 C48 C49 123.5(9)
N27 C49 N28 111.4(9)
N27 C49 C48 121.9(9)
N28 C49 C48 126.7(9)
C51 C50 N28 131.7(10)
C51 C50 C55 123.0(10)
N28 C50 C55 105.3(9)
C52 C51 C50 116.8(10)
C52 C51 H51 121.6
C50 C51 H51 121.6
C51 C52 C53 122.7(11)
C51 C52 H52 118.6
C53 C52 H52 118.6
C54 C53 C52 120.4(13)
C54 C53 H53 119.8
C52 C53 H53 119.8
C53 C54 C55 118.1(12)
C53 C54 H54 121.0
C55 C54 H54 121.0
N27 C55 C50 110.4(9)
N27 C55 C54 130.9(10)
C50 C55 C54 118.7(10)
N28 C56 H56A 109.5
N28 C56 H56B 109.5
H56A C56 H56B 109.5
N28 C56 H56C 109.5
H56A C56 H56C 109.5
H56B C56 H56C 109.5
N32 C57 N29 112.4(10)
N32 C57 C58 127.5(10)
N29 C57 C58 119.9(9)
N33 C58 C59 122.8(10)
N33 C58 C57 114.1(9)
C59 C58 C57 122.9(10)
C60 C59 C58 118.5(11)
C60 C59 H59 120.7
C58 C59 H59 120.7
C59 C60 C61 120.1(11)
C59 C60 H60 119.9
C61 C60 H60 119.9
C62 C61 C60 116.3(10)
C62 C61 H61 121.9
C60 C61 H61 121.9
N33 C62 C61 123.7(9)
N33 C62 C63 114.0(9)
C61 C62 C63 122.2(9)
N34 C63 N35 112.7(9)
N34 C63 C62 120.6(9)
N35 C63 C62 126.7(9)
N35 C64 C65 131.0(9)
N35 C64 C69 105.1(8)
C65 C64 C69 123.9(10)
C64 C65 C66 116.9(10)
C64 C65 H65 121.5
C66 C65 H65 121.5
C65 C66 C67 120.7(11)
C65 C66 H66 119.6
C67 C66 H66 119.6
C68 C67 C66 121.5(11)
C68 C67 H67 119.3
C66 C67 H67 119.3
C67 C68 C69 119.6(10)
C67 C68 H68 120.2
C69 C68 H68 120.2
N34 C69 C64 110.8(9)
N34 C69 C68 131.9(9)
C64 C69 C68 117.3(9)
N35 C70 H70A 109.5
N35 C70 H70B 109.5
H70A C70 H70B 109.5
N35 C70 H70C 109.5
H70A C70 H70C 109.5
H70B C70 H70C 109.5
N39 C71 N36 112.4(10)
N39 C71 C72 127.2(10)
N36 C71 C72 120.3(10)
N40 C72 C73 121.1(10)
N40 C72 C71 113.0(9)
C73 C72 C71 125.8(10)
C74 C73 C72 119.8(11)
C74 C73 H73 120.1
C72 C73 H73 120.1
C73 C74 C75 119.9(11)
C73 C74 H74 120.0
C75 C74 H74 120.0
C74 C75 C76 118.1(11)
C74 C75 H75 120.9
C76 C75 H75 120.9
N40 C76 C75 123.0(10)
N40 C76 C77 113.0(9)
C75 C76 C77 123.8(10)
N42 C77 N41 112.3(10)
N42 C77 C76 127.2(10)
N41 C77 C76 120.5(9)
C83 C78 N42 108.0(10)
C83 C78 C79 122.0(12)
N42 C78 C79 129.9(11)
C80 C79 C78 116.0(12)
C80 C79 H79 122.0
C78 C79 H79 122.0
C79 C80 C81 122.2(13)
C79 C80 H80 118.9
C81 C80 H80 118.9
C82 C81 C80 119.6(12)
C82 C81 H81 120.2
C80 C81 H81 120.2
C81 C82 C83 119.1(12)
C81 C82 H82 120.5
C83 C82 H82 120.5
C78 C83 C82 121.0(11)
C78 C83 N41 108.6(10)
C82 C83 N41 130.4(11)
N42 C84 H84A 109.5
N42 C84 H84B 109.5
H84A C84 H84B 109.5
N42 C84 H84C 109.5
H84A C84 H84C 109.5
H84B C84 H84C 109.5
C86 C85 H85A 109.5
C86 C85 H85B 109.5
H85A C85 H85B 109.5
C86 C85 H85C 109.5
H85A C85 H85C 109.5
H85B C85 H85C 109.5
O1 C86 C85 115.8(10)
O1 C86 H86A 108.3
C85 C86 H86A 108.3
O1 C86 H86B 108.3
C85 C86 H86B 108.3
H86A C86 H86B 107.4
C86 O1 H1 109.5
C88 C87 H87A 109.5
C88 C87 H87B 109.5
H87A C87 H87B 109.5
C88 C87 H87C 109.5
H87A C87 H87C 109.5
H87B C87 H87C 109.5
O2 C88 C87 122.6(14)
O2 C88 H88A 106.7
C87 C88 H88A 106.7
O2 C88 H88B 106.7
C87 C88 H88B 106.7
H88A C88 H88B 106.6
C88 O2 H2 109.5
C90 C89 H89A 109.5
C90 C89 H89B 109.5
H89A C89 H89B 109.5
C90 C89 H89C 109.5
H89A C89 H89C 109.5
H89B C89 H89C 109.5
O3 C90 C89 119.0(17)
O3 C90 H90A 107.6
C89 C90 H90A 107.6
O3 C90 H90B 107.6
C89 C90 H90B 107.6
H90A C90 H90B 107.0
C90 O3 H3A 109.5
C92 C91 H91A 109.5
C92 C91 H91B 109.5
H91A C91 H91B 109.5
C92 C91 H91C 109.5
H91A C91 H91C 109.5
H91B C91 H91C 109.5
O4 C92 C91 120(2)
O4 C92 H92A 107.2
C91 C92 H92A 107.2
O4 C92 H92B 107.2
C91 C92 H92B 107.2
H92A C92 H92B 106.9
C92 O4 H4A 109.5
C94 C93 H93A 109.5
C94 C93 H93B 109.5
H93A C93 H93B 109.5
C94 C93 H93C 109.5
H93A C93 H93C 109.5
H93B C93 H93C 109.5
O5 C94 C93 121(2)
O5 C94 H94A 107.2
C93 C94 H94A 107.2
O5 C94 H94B 107.2
C93 C94 H94B 107.2
H94A C94 H94B 106.8
C94 O5 H5A 109.5

loop_
_geom_bond_atom_site_label_1
_geom_bond_atom_site_label_2
_geom_bond_distance
Eu1 N1 2.481(9)
Eu1 N8 2.501(8)
Eu1 N15 2.521(8)
Eu1 N12 2.556(8)
Eu1 N6 2.565(8)
Eu1 N5 2.604(8)
Eu1 N19 2.616(7)
Eu1 N20 2.630(8)
Eu1 N13 2.669(8)
N1 C1 1.334(12)
N1 N2 1.361(11)
N2 N3 1.323(11)
N3 N4 1.366(12)
N4 C1 1.323(12)
N5 C6 1.326(12)
N5 C2 1.347(13)
N6 C7 1.335(12)
N6 C13 1.376(12)
N7 C7 1.357(12)
N7 C8 1.374(13)
N7 C14 1.471(13)
N8 N9 1.334(11)
N8 C15 1.341(12)
N9 N10 1.308(11)
N10 N11 1.358(12)
N11 C15 1.339(12)
N12 C20 1.347(12)
N12 C16 1.362(11)
N13 C21 1.315(11)
N13 C27 1.385(11)
N14 C21 1.369(12)
N14 C22 1.391(12)
N14 C28 1.427(12)
N15 C29 1.315(12)
N15 N16 1.351(12)
N16 N17 1.307(13)
N17 N18 1.343(13)
N18 C29 1.324(13)
N19 C30 1.326(12)
N19 C34 1.345(12)
N20 C35 1.346(11)
N20 C41 1.373(12)
N21 C35 1.357(12)
N21 C36 1.380(11)
N21 C42 1.486(11)
C1 C2 1.472(15)
C2 C3 1.393(14)
C3 C4 1.365(16)
C3 H3 0.9500
C4 C5 1.386(16)
C4 H4 0.9500
C5 C6 1.398(14)
C5 H5 0.9500
C6 C7 1.450(14)
C8 C9 1.386(14)
C8 C13 1.396(13)
C9 C10 1.378(15)
C9 H9 0.9500
C10 C11 1.414(15)
C10 H10 0.9500
C11 C12 1.400(14)
C11 H11 0.9500
C12 C13 1.409(14)
C12 H12 0.9500
C14 H14A 0.9800
C14 H14B 0.9800
C14 H14C 0.9800
C15 C16 1.458(13)
C16 C17 1.382(13)
C17 C18 1.361(15)
C17 H17 0.9500
C18 C19 1.395(14)
C18 H18 0.9500
C19 C20 1.369(13)
C19 H19 0.9500
C20 C21 1.480(13)
C22 C27 1.381(14)
C22 C23 1.389(14)
C23 C24 1.385(15)
C23 H23 0.9500
C24 C25 1.383(16)
C24 H24 0.9500
C25 C26 1.371(13)
C25 H25 0.9500
C26 C27 1.406(13)
C26 H26 0.9500
C28 H28A 0.9800
C28 H28B 0.9800
C28 H28C 0.9800
C29 C30 1.459(14)
C30 C31 1.379(14)
C31 C32 1.367(15)
C31 H31 0.9500
C32 C33 1.364(14)
C32 H32 0.9500
C33 C34 1.375(12)
C33 H33 0.9500
C34 C35 1.456(13)
C36 C37 1.380(14)
C36 C41 1.410(13)
C37 C38 1.388(14)
C37 H37 0.9500
C38 C39 1.377(14)
C38 H38 0.9500
C39 C40 1.392(14)
C39 H39 0.9500
C40 C41 1.407(13)
C40 H40 0.9500
C42 H42A 0.9800
C42 H42B 0.9800
C42 H42C 0.9800
Eu2 N36 2.502(9)
Eu2 N29 2.506(9)
Eu2 N22 2.538(8)
Eu2 N40 2.549(8)
Eu2 N34 2.564(8)
Eu2 N27 2.571(8)
Eu2 N33 2.574(8)
Eu2 N26 2.601(7)
Eu2 N41 2.658(9)
N22 C43 1.315(12)
N22 N23 1.356(10)
N23 N24 1.309(11)
N24 N25 1.343(11)
N25 C43 1.301(12)
N26 C48 1.329(11)
N26 C44 1.352(12)
N27 C49 1.334(12)
N27 C55 1.383(13)
N28 C49 1.369(12)
N28 C50 1.379(13)
N28 C56 1.488(13)
N29 C57 1.336(13)
N29 N30 1.337(11)
N30 N31 1.322(12)
N31 N32 1.355(12)
N32 C57 1.324(13)
N33 C62 1.326(12)
N33 C58 1.327(12)
N34 C63 1.335(12)
N34 C69 1.376(11)
N35 C63 1.370(12)
N35 C64 1.370(12)
N35 C70 1.446(12)
N36 N37 1.330(11)
N36 C71 1.340(13)
N37 N38 1.317(11)
N38 N39 1.343(11)
N39 C71 1.316(13)
N40 C76 1.346(12)
N40 C72 1.359(13)
N41 C77 1.358(12)
N41 C83 1.404(13)
N42 C77 1.358(12)
N42 C78 1.386(14)
N42 C84 1.440(12)
C43 C44 1.492(13)
C44 C45 1.388(13)
C45 C46 1.357(13)
C45 H45 0.9500
C46 C47 1.381(15)
C46 H46 0.9500
C47 C48 1.383(13)
C47 H47 0.9500
C48 C49 1.489(14)
C50 C51 1.378(14)
C50 C55 1.387(13)
C51 C52 1.358(16)
C51 H51 0.9500
C52 C53 1.387(18)
C52 H52 0.9500
C53 C54 1.375(17)
C53 H53 0.9500
C54 C55 1.415(15)
C54 H54 0.9500
C56 H56A 0.9800
C56 H56B 0.9800
C56 H56C 0.9800
C57 C58 1.475(14)
C58 C59 1.397(14)
C59 C60 1.345(14)
C59 H59 0.9500
C60 C61 1.425(15)
C60 H60 0.9500
C61 C62 1.385(13)
C61 H61 0.9500
C62 C63 1.463(14)
C64 C65 1.386(14)
C64 C69 1.406(13)
C65 C66 1.388(15)
C65 H65 0.9500
C66 C67 1.408(15)
C66 H66 0.9500
C67 C68 1.364(14)
C67 H67 0.9500
C68 C69 1.417(13)
C68 H68 0.9500
C70 H70A 0.9800
C70 H70B 0.9800
C70 H70C 0.9800
C71 C72 1.460(15)
C72 C73 1.381(14)
C73 C74 1.366(16)
C73 H73 0.9500
C74 C75 1.369(16)
C74 H74 0.9500
C75 C76 1.384(14)
C75 H75 0.9500
C76 C77 1.447(14)
C78 C83 1.380(15)
C78 C79 1.404(16)
C79 C80 1.390(18)
C79 H79 0.9500
C80 C81 1.417(17)
C80 H80 0.9500
C81 C82 1.375(17)
C81 H81 0.9500
C82 C83 1.381(15)
C82 H82 0.9500
C84 H84A 0.9800
C84 H84B 0.9800
C84 H84C 0.9800
C85 C86 1.453(14)
C85 H85A 0.9800
C85 H85B 0.9800
C85 H85C 0.9800
C86 O1 1.393(11)
C86 H86A 0.9900
C86 H86B 0.9900
O1 H1 0.8400
C87 C88 1.427(16)
C87 H87A 0.9800
C87 H87B 0.9800
C87 H87C 0.9800
C88 O2 1.350(12)
C88 H88A 0.9900
C88 H88B 0.9900
O2 H2 0.8400
C89 C90 1.477(17)
C89 H89A 0.9800
C89 H89B 0.9800
C89 H89C 0.9800
C90 O3 1.347(16)
C90 H90A 0.9900
C90 H90B 0.9900
O3 H3A 0.8400
C91 C92 1.46(2)
C91 H91A 0.9800
C91 H91B 0.9800
C91 H91C 0.9800
C92 O4 1.370(19)
C92 H92A 0.9900
C92 H92B 0.9900
O4 H4A 0.8400
C93 C94 1.449(19)
C93 H93A 0.9800
C93 H93B 0.9800
C93 H93C 0.9800
C94 O5 1.370(18)
C94 H94A 0.9900
C94 H94B 0.9900
O5 H5A 0.8400

loop_
_geom_hbond_atom_site_label_D
_geom_hbond_atom_site_label_H
_geom_hbond_atom_site_label_A
_geom_hbond_distance_DH
_geom_hbond_distance_HA
_geom_hbond_distance_DA
_geom_hbond_angle_DHA
O1 H1 N23 0.84 2.14 2.941(11) 160.5
O2 H2 N31 0.84 2.41 2.933(13) 121.2
O3 H3A N17 0.84 2.46 3.03(3) 126.7
O4 H4A O5 0.84 2.14 2.73(4) 127.1
O5 H5A O4 0.84 1.91 2.73(4) 164.3

loop_
_geom_torsion_atom_site_label_1
_geom_torsion_atom_site_label_2
_geom_torsion_atom_site_label_3
_geom_torsion_atom_site_label_4
_geom_torsion
N8 Eu1 N1 C1 -70.2(7)
N15 Eu1 N1 C1 68.5(7)
N12 Eu1 N1 C1 -134.5(8)
N6 Eu1 N1 C1 -4.4(8)
N5 Eu1 N1 C1 -1.6(7)
N19 Eu1 N1 C1 110.0(7)
N20 Eu1 N1 C1 -150.8(6)
N13 Eu1 N1 C1 158.8(7)
N8 Eu1 N1 N2 106.3(9)
N15 Eu1 N1 N2 -115.0(9)
N12 Eu1 N1 N2 42.0(8)
N6 Eu1 N1 N2 172.1(8)
N5 Eu1 N1 N2 174.9(9)
N19 Eu1 N1 N2 -73.5(9)
N20 Eu1 N1 N2 25.7(10)
N13 Eu1 N1 N2 -24.7(8)
C1 N1 N2 N3 0.3(10)
Eu1 N1 N2 N3 -176.6(6)
N1 N2 N3 N4 0.0(10)
N2 N3 N4 C1 -0.3(10)
N1 Eu1 N5 C6 179.5(8)
N8 Eu1 N5 C6 -85.3(7)
N15 Eu1 N5 C6 87.9(8)
N12 Eu1 N5 C6 -131.4(7)
N6 Eu1 N5 C6 -3.1(7)
N19 Eu1 N5 C6 51.7(8)
N20 Eu1 N5 C6 -36.5(9)
N13 Eu1 N5 C6 149.7(7)
N1 Eu1 N5 C2 3.3(6)
N8 Eu1 N5 C2 98.4(7)
N15 Eu1 N5 C2 -88.3(7)
N12 Eu1 N5 C2 52.4(7)
N6 Eu1 N5 C2 -179.3(8)
N19 Eu1 N5 C2 -124.5(7)
N20 Eu1 N5 C2 147.2(6)
N13 Eu1 N5 C2 -26.5(9)
N1 Eu1 N6 C7 0.6(8)
N8 Eu1 N6 C7 71.8(7)
N15 Eu1 N6 C7 -73.1(7)
N12 Eu1 N6 C7 97.0(7)
N5 Eu1 N6 C7 -2.4(6)
N19 Eu1 N6 C7 -137.6(7)
N20 Eu1 N6 C7 159.5(7)
N13 Eu1 N6 C7 -144.8(6)
N1 Eu1 N6 C13 -165.4(8)
N8 Eu1 N6 C13 -94.2(8)
N15 Eu1 N6 C13 121.0(8)
N12 Eu1 N6 C13 -69.0(9)
N5 Eu1 N6 C13 -168.3(9)
N19 Eu1 N6 C13 56.4(8)
N20 Eu1 N6 C13 -6.5(8)
N13 Eu1 N6 C13 49.2(10)
N1 Eu1 N8 N9 105.1(9)
N15 Eu1 N8 N9 30.8(10)
N12 Eu1 N8 N9 173.8(9)
N6 Eu1 N8 N9 -26.1(8)
N5 Eu1 N8 N9 40.1(8)
N19 Eu1 N8 N9 -75.2(10)
N20 Eu1 N8 N9 -114.8(9)
N13 Eu1 N8 N9 176.2(8)
N1 Eu1 N8 C15 -50.2(7)
N15 Eu1 N8 C15 -124.5(7)
N12 Eu1 N8 C15 18.5(6)
N6 Eu1 N8 C15 178.7(7)
N5 Eu1 N8 C15 -115.2(7)
N19 Eu1 N8 C15 129.6(7)
N20 Eu1 N8 C15 89.9(7)
N13 Eu1 N8 C15 20.9(8)
C15 N8 N9 N10 -2.0(11)
Eu1 N8 N9 N10 -159.3(7)
N8 N9 N10 N11 1.8(12)
N9 N10 N11 C15 -0.7(11)
N1 Eu1 N12 C20 -93.9(7)
N8 Eu1 N12 C20 170.7(7)
N15 Eu1 N12 C20 -53.1(8)
N6 Eu1 N12 C20 143.7(6)
N5 Eu1 N12 C20 -141.2(7)
N19 Eu1 N12 C20 35.7(8)
N20 Eu1 N12 C20 75.0(7)
N13 Eu1 N12 C20 -7.3(6)
N1 Eu1 N12 C16 79.2(7)
N8 Eu1 N12 C16 -16.2(6)
N15 Eu1 N12 C16 120.1(7)
N6 Eu1 N12 C16 -43.2(8)
N5 Eu1 N12 C16 32.0(7)
N19 Eu1 N12 C16 -151.2(6)
N20 Eu1 N12 C16 -111.9(7)
N13 Eu1 N12 C16 165.9(7)
N1 Eu1 N13 C21 93.4(6)
N8 Eu1 N13 C21 18.9(7)
N15 Eu1 N13 C21 176.2(6)
N12 Eu1 N13 C21 21.3(6)
N6 Eu1 N13 C21 -114.0(7)
N5 Eu1 N13 C21 120.8(6)
N19 Eu1 N13 C21 -121.4(6)
N20 Eu1 N13 C21 -55.5(6)
N1 Eu1 N13 C27 -134.4(9)
N8 Eu1 N13 C27 151.1(8)
N15 Eu1 N13 C27 -51.6(9)
N12 Eu1 N13 C27 153.4(9)
N6 Eu1 N13 C27 18.2(11)
N5 Eu1 N13 C27 -107.0(9)
N19 Eu1 N13 C27 10.8(8)
N20 Eu1 N13 C27 76.7(8)
N1 Eu1 N15 C29 154.0(8)
N8 Eu1 N15 C29 -130.6(7)
N12 Eu1 N15 C29 116.0(8)
N6 Eu1 N15 C29 -76.1(8)
N5 Eu1 N15 C29 -139.9(8)
N19 Eu1 N15 C29 6.2(7)
N20 Eu1 N15 C29 4.8(9)
N13 Eu1 N15 C29 75.8(8)
N1 Eu1 N15 N16 -32.8(9)
N8 Eu1 N15 N16 42.6(11)
N12 Eu1 N15 N16 -70.8(10)
N6 Eu1 N15 N16 97.1(9)
N5 Eu1 N15 N16 33.3(9)
N19 Eu1 N15 N16 179.4(10)
N20 Eu1 N15 N16 178.0(8)
N13 Eu1 N15 N16 -111.0(9)
C29 N15 N16 N17 1.4(12)
Eu1 N15 N16 N17 -172.5(7)
N15 N16 N17 N18 -0.8(13)
N16 N17 N18 C29 -0.1(12)
N1 Eu1 N19 C30 -52.4(8)
N8 Eu1 N19 C30 128.0(7)
N15 Eu1 N19 C30 -5.1(7)
N12 Eu1 N19 C30 -143.8(7)
N6 Eu1 N19 C30 80.3(7)
N5 Eu1 N19 C30 32.8(8)
N20 Eu1 N19 C30 173.6(8)
N13 Eu1 N19 C30 -103.4(7)
N1 Eu1 N19 C34 121.5(7)
N8 Eu1 N19 C34 -58.1(8)
N15 Eu1 N19 C34 168.8(8)
N12 Eu1 N19 C34 30.1(8)
N6 Eu1 N19 C34 -105.8(7)
N5 Eu1 N19 C34 -153.3(7)
N20 Eu1 N19 C34 -12.5(6)
N13 Eu1 N19 C34 70.5(7)
N1 Eu1 N20 C35 -105.3(7)
N8 Eu1 N20 C35 174.6(7)
N15 Eu1 N20 C35 23.2(8)
N12 Eu1 N20 C35 -121.4(7)
N6 Eu1 N20 C35 100.7(7)
N5 Eu1 N20 C35 130.0(7)
N19 Eu1 N20 C35 21.8(6)
N13 Eu1 N20 C35 -54.3(6)
N1 Eu1 N20 C41 36.2(10)
N8 Eu1 N20 C41 -43.8(8)
N15 Eu1 N20 C41 164.7(7)
N12 Eu1 N20 C41 20.1(8)
N6 Eu1 N20 C41 -117.8(8)
N5 Eu1 N20 C41 -88.5(9)
N19 Eu1 N20 C41 163.3(9)
N13 Eu1 N20 C41 87.2(8)
N3 N4 C1 N1 0.6(11)
N3 N4 C1 C2 177.4(9)
N2 N1 C1 N4 -0.5(11)
Eu1 N1 C1 N4 176.9(6)
N2 N1 C1 C2 -177.6(8)
Eu1 N1 C1 C2 -0.1(12)
C6 N5 C2 C3 -0.8(14)
Eu1 N5 C2 C3 175.6(7)
C6 N5 C2 C1 179.1(8)
Eu1 N5 C2 C1 -4.5(11)
N4 C1 C2 N5 -173.4(9)
N1 C1 C2 N5 3.2(13)
N4 C1 C2 C3 6.5(16)
N1 C1 C2 C3 -176.9(9)
N5 C2 C3 C4 -1.0(16)
C1 C2 C3 C4 179.2(10)
C2 C3 C4 C5 0.6(17)
C3 C4 C5 C6 1.3(17)
C2 N5 C6 C5 2.9(14)
Eu1 N5 C6 C5 -173.3(7)
C2 N5 C6 C7 -176.5(8)
Eu1 N5 C6 C7 7.4(11)
C4 C5 C6 N5 -3.2(16)
C4 C5 C6 C7 176.1(10)
C13 N6 C7 N7 -1.3(10)
Eu1 N6 C7 N7 -170.9(5)
C13 N6 C7 C6 177.1(8)
Eu1 N6 C7 C6 7.5(11)
C8 N7 C7 N6 0.6(10)
C14 N7 C7 N6 176.9(9)
C8 N7 C7 C6 -177.7(9)
C14 N7 C7 C6 -1.4(16)
N5 C6 C7 N6 -9.7(13)
C5 C6 C7 N6 170.9(10)
N5 C6 C7 N7 168.5(9)
C5 C6 C7 N7 -10.9(16)
C7 N7 C8 C9 -178.4(10)
C14 N7 C8 C9 4.9(16)
C7 N7 C8 C13 0.3(10)
C14 N7 C8 C13 -176.4(8)
N7 C8 C9 C10 -179.6(10)
C13 C8 C9 C10 1.9(14)
C8 C9 C10 C11 0.4(14)
C9 C10 C11 C12 -2.0(15)
C10 C11 C12 C13 1.4(14)
C7 N6 C13 C8 1.5(10)
Eu1 N6 C13 C8 168.8(6)
C7 N6 C13 C12 -178.2(10)
Eu1 N6 C13 C12 -11.0(15)
N7 C8 C13 N6 -1.1(10)
C9 C8 C13 N6 177.7(9)
N7 C8 C13 C12 178.6(8)
C9 C8 C13 C12 -2.5(14)
C11 C12 C13 N6 -179.5(9)
C11 C12 C13 C8 0.8(14)
N10 N11 C15 N8 -0.6(11)
N10 N11 C15 C16 -174.9(9)
N9 N8 C15 N11 1.6(11)
Eu1 N8 C15 N11 163.7(6)
N9 N8 C15 C16 176.3(8)
Eu1 N8 C15 C16 -21.6(11)
C20 N12 C16 C17 2.4(14)
Eu1 N12 C16 C17 -171.0(7)
C20 N12 C16 C15 -174.7(8)
Eu1 N12 C16 C15 11.9(10)
N11 C15 C16 N12 -179.7(9)
N8 C15 C16 N12 6.5(13)
N11 C15 C16 C17 3.3(16)
N8 C15 C16 C17 -170.5(10)
N12 C16 C17 C18 -0.2(16)
C15 C16 C17 C18 176.6(9)
C16 C17 C18 C19 -0.4(16)
C17 C18 C19 C20 -1.2(16)
C16 N12 C20 C19 -4.1(14)
Eu1 N12 C20 C19 169.1(7)
C16 N12 C20 C21 -179.7(8)
Eu1 N12 C20 C21 -6.5(10)
C18 C19 C20 N12 3.6(15)
C18 C19 C20 C21 178.5(10)
C27 N13 C21 N14 -1.5(10)
Eu1 N13 C21 N14 144.1(6)
C27 N13 C21 C20 177.2(9)
Eu1 N13 C21 C20 -37.2(10)
C22 N14 C21 N13 1.2(11)
C28 N14 C21 N13 -168.9(9)
C22 N14 C21 C20 -177.5(8)
C28 N14 C21 C20 12.4(16)
N12 C20 C21 N13 31.6(13)
C19 C20 C21 N13 -143.8(10)
N12 C20 C21 N14 -149.8(9)
C19 C20 C21 N14 34.8(15)
C21 N14 C22 C27 -0.4(10)
C28 N14 C22 C27 170.3(9)
C21 N14 C22 C23 -176.7(10)
C28 N14 C22 C23 -6.0(17)
C27 C22 C23 C24 1.9(15)
N14 C22 C23 C24 177.5(10)
C22 C23 C24 C25 0.6(16)
C23 C24 C25 C26 -1.2(16)
C24 C25 C26 C27 -0.6(14)
C23 C22 C27 N13 176.1(9)
N14 C22 C27 N13 -0.4(11)
C23 C22 C27 C26 -3.6(15)
N14 C22 C27 C26 179.8(8)
C21 N13 C27 C22 1.1(11)
Eu1 N13 C27 C22 -132.7(8)
C21 N13 C27 C26 -179.1(10)
Eu1 N13 C27 C26 47.0(14)
C25 C26 C27 C22 2.8(14)
C25 C26 C27 N13 -176.9(9)
N16 N15 C29 N18 -1.6(12)
Eu1 N15 C29 N18 173.4(7)
N16 N15 C29 C30 177.9(9)
Eu1 N15 C29 C30 -7.1(13)
N17 N18 C29 N15 1.1(12)
N17 N18 C29 C30 -178.4(10)
C34 N19 C30 C31 5.1(15)
Eu1 N19 C30 C31 179.1(8)
C34 N19 C30 C29 -170.1(9)
Eu1 N19 C30 C29 3.9(11)
N15 C29 C30 N19 2.0(14)
N18 C29 C30 N19 -178.6(10)
N15 C29 C30 C31 -173.1(10)
N18 C29 C30 C31 6.3(17)
N19 C30 C31 C32 -2.0(16)
C29 C30 C31 C32 172.8(10)
C30 C31 C32 C33 -0.6(16)
C31 C32 C33 C34 0.2(16)
C30 N19 C34 C33 -5.6(14)
Eu1 N19 C34 C33 -179.4(7)
C30 N19 C34 C35 176.0(8)
Eu1 N19 C34 C35 2.1(11)
C32 C33 C34 N19 2.9(15)
C32 C33 C34 C35 -178.8(10)
C41 N20 C35 N21 -1.3(11)
Eu1 N20 C35 N21 150.3(6)
C41 N20 C35 C34 175.9(9)
Eu1 N20 C35 C34 -32.4(11)
C36 N21 C35 N20 1.1(11)
C42 N21 C35 N20 -175.3(9)
C36 N21 C35 C34 -175.9(9)
C42 N21 C35 C34 7.7(16)
N19 C34 C35 N20 21.2(14)
C33 C34 C35 N20 -157.2(9)
N19 C34 C35 N21 -162.1(9)
C33 C34 C35 N21 19.6(16)
C35 N21 C36 C37 179.2(11)
C42 N21 C36 C37 -4.1(17)
C35 N21 C36 C41 -0.4(11)
C42 N21 C36 C41 176.3(8)
N21 C36 C37 C38 -179.8(10)
C41 C36 C37 C38 -0.3(16)
C36 C37 C38 C39 -0.1(16)
C37 C38 C39 C40 -0.1(17)
C38 C39 C40 C41 0.7(16)
C35 N20 C41 C40 179.9(10)
Eu1 N20 C41 C40 36.1(15)
C35 N20 C41 C36 1.1(11)
Eu1 N20 C41 C36 -142.8(7)
C39 C40 C41 N20 -179.9(10)
C39 C40 C41 C36 -1.1(14)
N21 C36 C41 N20 -0.4(11)
C37 C36 C41 N20 180.0(9)
N21 C36 C41 C40 -179.4(8)
C37 C36 C41 C40 1.0(15)
N36 Eu2 N22 C43 -75.6(7)
N29 Eu2 N22 C43 60.9(7)
N40 Eu2 N22 C43 -117.5(7)
N34 Eu2 N22 C43 -171.2(8)
N27 Eu2 N22 C43 -11.3(9)
N33 Eu2 N22 C43 122.0(8)
N26 Eu2 N22 C43 -4.1(7)
N41 Eu2 N22 C43 143.5(7)
N36 Eu2 N22 N23 113.5(9)
N29 Eu2 N22 N23 -110.0(9)
N40 Eu2 N22 N23 71.6(9)
N34 Eu2 N22 N23 17.9(9)
N27 Eu2 N22 N23 177.9(8)
N33 Eu2 N22 N23 -48.8(9)
N26 Eu2 N22 N23 -175.0(10)
N41 Eu2 N22 N23 -27.4(11)
C43 N22 N23 N24 -0.4(11)
Eu2 N22 N23 N24 171.6(6)
N22 N23 N24 N25 1.5(11)
N23 N24 N25 C43 -1.9(11)
N36 Eu2 N26 C48 -85.0(8)
N29 Eu2 N26 C48 81.8(8)
N22 Eu2 N26 C48 -175.0(8)
N40 Eu2 N26 C48 -50.0(8)
N34 Eu2 N26 C48 -155.6(7)
N27 Eu2 N26 C48 -1.4(7)
N33 Eu2 N26 C48 131.2(7)
N41 Eu2 N26 C48 42.6(9)
N36 Eu2 N26 C44 91.1(7)
N29 Eu2 N26 C44 -102.1(7)
N22 Eu2 N26 C44 1.2(6)
N40 Eu2 N26 C44 126.1(7)
N34 Eu2 N26 C44 20.5(9)
N27 Eu2 N26 C44 174.7(8)
N33 Eu2 N26 C44 -52.7(7)
N41 Eu2 N26 C44 -141.3(7)
N36 Eu2 N27 C49 81.7(8)
N29 Eu2 N27 C49 -65.8(7)
N22 Eu2 N27 C49 14.8(9)
N40 Eu2 N27 C49 147.8(8)
N34 Eu2 N27 C49 152.2(7)
N33 Eu2 N27 C49 -84.1(8)
N26 Eu2 N27 C49 7.6(7)
N41 Eu2 N27 C49 -149.3(8)
N36 Eu2 N27 C55 -114.0(11)
N29 Eu2 N27 C55 98.5(11)
N22 Eu2 N27 C55 179.1(10)
N40 Eu2 N27 C55 -47.9(10)
N34 Eu2 N27 C55 -43.5(13)
N33 Eu2 N27 C55 80.2(11)
N26 Eu2 N27 C55 171.9(11)
N41 Eu2 N27 C55 15.0(11)
N36 Eu2 N29 C57 131.0(7)
N22 Eu2 N29 C57 52.0(8)
N40 Eu2 N29 C57 -129.8(7)
N34 Eu2 N29 C57 -22.9(9)
N27 Eu2 N29 C57 179.6(8)
N33 Eu2 N29 C57 -14.4(7)
N26 Eu2 N29 C57 113.0(8)
N41 Eu2 N29 C57 -88.1(8)
N36 Eu2 N29 N30 -39.8(11)
N22 Eu2 N29 N30 -118.8(9)
N40 Eu2 N29 N30 59.4(10)
N34 Eu2 N29 N30 166.4(8)
N27 Eu2 N29 N30 8.8(9)
N33 Eu2 N29 N30 174.8(10)
N26 Eu2 N29 N30 -57.8(9)
N41 Eu2 N29 N30 101.2(9)
C57 N29 N30 N31 -0.9(11)
Eu2 N29 N30 N31 170.7(7)
N29 N30 N31 N32 1.8(12)
N30 N31 N32 C57 -2.0(12)
N36 Eu2 N33 C62 49.0(9)
N29 Eu2 N33 C62 -176.0(8)
N22 Eu2 N33 C62 81.5(7)
N40 Eu2 N33 C62 -46.7(8)
N34 Eu2 N33 C62 -3.5(7)
N27 Eu2 N33 C62 -156.2(7)
N26 Eu2 N33 C62 132.0(7)
N41 Eu2 N33 C62 -84.2(7)
N36 Eu2 N33 C58 -117.3(8)
N29 Eu2 N33 C58 17.8(7)
N22 Eu2 N33 C58 -84.8(8)
N40 Eu2 N33 C58 147.0(7)
N34 Eu2 N33 C58 -169.7(8)
N27 Eu2 N33 C58 37.5(9)
N26 Eu2 N33 C58 -34.2(8)
N41 Eu2 N33 C58 109.5(8)
N36 Eu2 N34 C63 -162.3(7)
N29 Eu2 N34 C63 -0.2(9)
N22 Eu2 N34 C63 -82.3(7)
N40 Eu2 N34 C63 136.1(8)
N27 Eu2 N34 C63 131.6(7)
N33 Eu2 N34 C63 -8.6(7)
N26 Eu2 N34 C63 -100.1(8)
N41 Eu2 N34 C63 69.4(7)
N36 Eu2 N34 C69 41.8(10)
N29 Eu2 N34 C69 -156.1(9)
N22 Eu2 N34 C69 121.8(10)
N40 Eu2 N34 C69 -19.8(9)
N27 Eu2 N34 C69 -24.3(12)
N33 Eu2 N34 C69 -164.5(10)
N26 Eu2 N34 C69 104.0(9)
N41 Eu2 N34 C69 -86.5(9)
N29 Eu2 N36 N37 -42.6(10)
N22 Eu2 N36 N37 40.7(8)
N40 Eu2 N36 N37 -172.7(9)
N34 Eu2 N36 N37 116.8(9)
N27 Eu2 N36 N37 -91.0(9)
N33 Eu2 N36 N37 71.3(10)
N26 Eu2 N36 N37 -24.7(8)
N41 Eu2 N36 N37 -170.3(8)
N29 Eu2 N36 C71 111.7(7)
N22 Eu2 N36 C71 -165.1(7)
N40 Eu2 N36 C71 -18.5(7)
N34 Eu2 N36 C71 -88.9(7)
N27 Eu2 N36 C71 63.3(7)
N33 Eu2 N36 C71 -134.4(7)
N26 Eu2 N36 C71 129.6(8)
N41 Eu2 N36 C71 -16.0(8)
C71 N36 N37 N38 1.0(11)
Eu2 N36 N37 N38 157.7(7)
N36 N37 N38 N39 -0.3(11)
N37 N38 N39 C71 -0.6(11)
N36 Eu2 N40 C76 -172.6(8)
N29 Eu2 N40 C76 57.1(8)
N22 Eu2 N40 C76 -125.3(7)
N34 Eu2 N40 C76 -70.5(7)
N27 Eu2 N40 C76 107.2(7)
N33 Eu2 N40 C76 -30.7(8)
N26 Eu2 N40 C76 150.7(7)
N41 Eu2 N40 C76 9.6(7)
N36 Eu2 N40 C72 17.1(7)
N29 Eu2 N40 C72 -113.2(8)
N22 Eu2 N40 C72 64.4(8)
N34 Eu2 N40 C72 119.2(8)
N27 Eu2 N40 C72 -63.1(7)
N33 Eu2 N40 C72 159.0(7)
N26 Eu2 N40 C72 -19.6(8)
N41 Eu2 N40 C72 -160.7(8)
N36 Eu2 N41 C77 -26.9(8)
N29 Eu2 N41 C77 -173.4(7)
N22 Eu2 N41 C77 101.1(7)
N40 Eu2 N41 C77 -24.5(6)
N34 Eu2 N41 C77 55.1(6)
N27 Eu2 N41 C77 -98.9(7)
N33 Eu2 N41 C77 122.2(7)
N26 Eu2 N41 C77 -137.2(6)
N36 Eu2 N41 C83 -155.4(8)
N29 Eu2 N41 C83 58.1(9)
N22 Eu2 N41 C83 -27.4(10)
N40 Eu2 N41 C83 -152.9(9)
N34 Eu2 N41 C83 -73.3(8)
N27 Eu2 N41 C83 132.6(9)
N33 Eu2 N41 C83 -6.3(8)
N26 Eu2 N41 C83 94.4(9)
N24 N25 C43 N22 1.7(11)
N24 N25 C43 C44 -179.4(9)
N23 N22 C43 N25 -0.9(12)
Eu2 N22 C43 N25 -174.3(6)
N23 N22 C43 C44 -179.8(8)
Eu2 N22 C43 C44 6.8(12)
C48 N26 C44 C45 0.3(14)
Eu2 N26 C44 C45 -176.1(7)
C48 N26 C44 C43 177.8(8)
Eu2 N26 C44 C43 1.4(11)
N25 C43 C44 N26 175.8(9)
N22 C43 C44 N26 -5.3(13)
N25 C43 C44 C45 -6.6(16)
N22 C43 C44 C45 172.2(9)
N26 C44 C45 C46 1.4(16)
C43 C44 C45 C46 -175.9(10)
C44 C45 C46 C47 -3.0(17)
C45 C46 C47 C48 2.9(18)
C44 N26 C48 C47 -0.4(15)
Eu2 N26 C48 C47 175.9(8)
C44 N26 C48 C49 179.6(8)
Eu2 N26 C48 C49 -4.1(11)
C46 C47 C48 N26 -1.2(18)
C46 C47 C48 C49 178.8(10)
C55 N27 C49 N28 -0.7(12)
Eu2 N27 C49 N28 167.9(6)
C55 N27 C49 C48 177.8(9)
Eu2 N27 C49 C48 -13.7(13)
C50 N28 C49 N27 0.8(12)
C56 N28 C49 N27 -176.1(11)
C50 N28 C49 C48 -177.6(10)
C56 N28 C49 C48 5.5(18)
N26 C48 C49 N27 11.8(14)
C47 C48 C49 N27 -168.2(10)
N26 C48 C49 N28 -170.0(9)
C47 C48 C49 N28 10.0(17)
C49 N28 C50 C51 -178.8(13)
C56 N28 C50 C51 -2(2)
C49 N28 C50 C55 -0.5(12)
C56 N28 C50 C55 176.7(10)
N28 C50 C51 C52 -179.1(12)
C55 C50 C51 C52 2.8(19)
C50 C51 C52 C53 -1(2)
C51 C52 C53 C54 -4(3)
C52 C53 C54 C55 7(3)
C49 N27 C55 C50 0.4(13)
Eu2 N27 C55 C50 -165.3(8)
C49 N27 C55 C54 178.2(13)
Eu2 N27 C55 C54 12(2)
C51 C50 C55 N27 178.6(11)
N28 C50 C55 N27 0.1(13)
C51 C50 C55 C54 0.4(19)
N28 C50 C55 C54 -178.1(11)
C53 C54 C55 N27 177.1(14)
C53 C54 C55 C50 -5(2)
N31 N32 C57 N29 1.4(12)
N31 N32 C57 C58 175.8(10)
N30 N29 C57 N32 -0.3(12)
Eu2 N29 C57 N32 -173.6(6)
N30 N29 C57 C58 -175.3(9)
Eu2 N29 C57 C58 11.5(12)
C62 N33 C58 C59 -1.6(15)
Eu2 N33 C58 C59 165.0(8)
C62 N33 C58 C57 174.5(9)
Eu2 N33 C58 C57 -18.8(11)
N32 C57 C58 N33 -169.0(10)
N29 C57 C58 N33 5.0(14)
N32 C57 C58 C59 7.1(17)
N29 C57 C58 C59 -178.8(10)
N33 C58 C59 C60 -1.7(17)
C57 C58 C59 C60 -177.5(10)
C58 C59 C60 C61 2.6(17)
C59 C60 C61 C62 -0.3(16)
C58 N33 C62 C61 4.1(15)
Eu2 N33 C62 C61 -162.2(8)
C58 N33 C62 C63 -179.8(9)
Eu2 N33 C62 C63 13.8(11)
C60 C61 C62 N33 -3.2(16)
C60 C61 C62 C63 -178.9(10)
C69 N34 C63 N35 4.8(12)
Eu2 N34 C63 N35 -158.1(6)
C69 N34 C63 C62 -177.0(9)
Eu2 N34 C63 C62 20.1(12)
C64 N35 C63 N34 -3.8(12)
C70 N35 C63 N34 177.5(10)
C64 N35 C63 C62 178.2(10)
C70 N35 C63 C62 -0.5(17)
N33 C62 C63 N34 -22.7(14)
C61 C62 C63 N34 153.4(10)
N33 C62 C63 N35 155.2(10)
C61 C62 C63 N35 -28.7(17)
C63 N35 C64 C65 -175.9(12)
C70 N35 C64 C65 2.8(18)
C63 N35 C64 C69 1.1(11)
C70 N35 C64 C69 179.8(9)
N35 C64 C65 C66 178.0(11)
C69 C64 C65 C66 1.5(17)
C64 C65 C66 C67 -1.5(18)
C65 C66 C67 C68 -1.0(19)
C66 C67 C68 C69 3.6(18)
C63 N34 C69 C64 -4.0(11)
Eu2 N34 C69 C64 153.9(7)
C63 N34 C69 C68 173.7(11)
Eu2 N34 C69 C68 -28.3(17)
N35 C64 C69 N34 1.8(11)
C65 C64 C69 N34 179.1(10)
N35 C64 C69 C68 -176.3(9)
C65 C64 C69 C68 1.0(16)
C67 C68 C69 N34 178.8(11)
C67 C68 C69 C64 -3.6(16)
N38 N39 C71 N36 1.3(12)
N38 N39 C71 C72 178.6(10)
N37 N36 C71 N39 -1.5(12)
Eu2 N36 C71 N39 -162.5(7)
N37 N36 C71 C72 -178.9(9)
Eu2 N36 C71 C72 20.1(13)
C76 N40 C72 C73 -4.2(15)
Eu2 N40 C72 C73 166.4(8)
C76 N40 C72 C71 175.4(9)
Eu2 N40 C72 C71 -14.0(12)
N39 C71 C72 N40 179.0(10)
N36 C71 C72 N40 -4.0(15)
N39 C71 C72 C73 -1.4(19)
N36 C71 C72 C73 175.6(11)
N40 C72 C73 C74 3.3(18)
C71 C72 C73 C74 -176.3(12)
C72 C73 C74 C75 0(2)
C73 C74 C75 C76 -2.7(19)
C72 N40 C76 C75 1.7(15)
Eu2 N40 C76 C75 -168.8(8)
C72 N40 C76 C77 176.8(9)
Eu2 N40 C76 C77 6.3(11)
C74 C75 C76 N40 1.7(17)
C74 C75 C76 C77 -172.9(11)
C78 N42 C77 N41 -3.3(12)
C84 N42 C77 N41 174.3(10)
C78 N42 C77 C76 177.9(10)
C84 N42 C77 C76 -4.4(19)
C83 N41 C77 N42 3.6(12)
Eu2 N41 C77 N42 -137.3(8)
C83 N41 C77 C76 -177.5(9)
Eu2 N41 C77 C76 41.5(11)
N40 C76 C77 N42 144.3(11)
C75 C76 C77 N42 -40.7(17)
N40 C76 C77 N41 -34.4(14)
C75 C76 C77 N41 140.7(11)
C77 N42 C78 C83 1.6(12)
C84 N42 C78 C83 -176.2(10)
C77 N42 C78 C79 177.5(12)
C84 N42 C78 C79 -0.3(19)
C83 C78 C79 C80 -2.5(19)
N42 C78 C79 C80 -177.9(12)
C78 C79 C80 C81 -1(2)
C79 C80 C81 C82 1(2)
C80 C81 C82 C83 1(2)
N42 C78 C83 C82 -178.7(10)
C79 C78 C83 C82 5.0(18)
N42 C78 C83 N41 0.6(13)
C79 C78 C83 N41 -175.7(11)
C81 C82 C83 C78 -4.3(18)
C81 C82 C83 N41 176.6(12)
C77 N41 C83 C78 -2.5(12)
Eu2 N41 C83 C78 127.4(8)
C77 N41 C83 C82 176.7(12)
Eu2 N41 C83 C82 -53.4(16)
